data_7719739
loop_
_publ_author_name
'Varmu&#x17e;ov&#xe1;, V&#x11b;ra'
'C&#xed;sa&#x159;ov&#xe1;, Ivana'
'&#x160;t&#x11b;pni&#x10d;ka, Petr'

_publ_section_title
;
 Synthesis, coordination, and catalytic application of phosphinoferrocene
 ligands bearing flexible thienyl and thiazolyl pendants.
;
_journal_issue 44
_journal_name_full 'Dalton transactions (Cambridge, England : 2003)'
_journal_page_first 16611
_journal_page_last 16628
_journal_paper_doi 10.1039/d5dt02216a
_journal_volume 54
_journal_year 2025
_chemical_formula_moiety 'C26 H22 Cl2 Fe N P Pd S, C H2 Cl2'
_chemical_formula_sum 'C27 H24 Cl4 Fe N P Pd S'
_chemical_formula_weight 729.55
_space_group_crystal_system triclinic
_space_group_IT_number 2
_space_group_name_Hall '-P 1'
_space_group_name_H-M_alt 'P -1'
_atom_sites_solution_hydrogens mixed
_atom_sites_solution_primary direct
_atom_sites_solution_secondary difmap
_audit_creation_method SHELXL-2017/1
_audit_update_record
;
2025-09-01 deposited with the CCDC.	2025-10-17 downloaded from the CCDC.
;
_cell_angle_alpha 82.959(2)
_cell_angle_beta 85.539(2)
_cell_angle_gamma 75.627(2)
_cell_formula_units_Z 8
_cell_length_a 12.8754(7)
_cell_length_b 13.8595(8)
_cell_length_c 33.249(2)
_cell_measurement_reflns_used 9743
_cell_measurement_temperature 120(2)
_cell_measurement_theta_max 28.24
_cell_measurement_theta_min 2.82
_cell_volume 5697.2(6)
_computing_cell_refinement 'SAINT V8.40B (Bruker AXS LLC, 2019)'
_computing_data_collection 'Bruker Instrument Service v8.5.1.2 Release'
_computing_data_reduction 'SAINT V8.40B (Bruker AXS LLC, 2019)'
_computing_molecular_graphics 'PLATON (Spek, 2017)'
_computing_publication_material 'PLATON (Spek, 2017)'
_computing_structure_refinement 'SHELXL-2017 (Sheldrick, 2017)'
_computing_structure_solution 'SHELXT 2018 (Sheldrick, 2018)'
_diffrn_ambient_temperature 120(2)
_diffrn_measured_fraction_theta_full 0.999
_diffrn_measured_fraction_theta_max 0.999
_diffrn_measurement_device_type 'Bruker D8 VENTURE Kappa Duo'
_diffrn_measurement_method '\f and \w scans'
_diffrn_radiation_monochromator 'Quazar Mo multilayer optic'
_diffrn_radiation_source 'micro-focus sealed tube'
_diffrn_radiation_type MoK\a
_diffrn_radiation_wavelength 0.71073
_diffrn_reflns_av_R_equivalents 0.0314
_diffrn_reflns_av_unetI/netI 0.0131
_diffrn_reflns_Laue_measured_fraction_full 0.999
_diffrn_reflns_Laue_measured_fraction_max 0.999
_diffrn_reflns_limit_h_max 17
_diffrn_reflns_limit_h_min -17
_diffrn_reflns_limit_k_max 18
_diffrn_reflns_limit_k_min -18
_diffrn_reflns_limit_l_max 44
_diffrn_reflns_limit_l_min -44
_diffrn_reflns_number 379068
_diffrn_reflns_point_group_measured_fraction_full 0.999
_diffrn_reflns_point_group_measured_fraction_max 0.999
_diffrn_reflns_theta_full 25.242
_diffrn_reflns_theta_max 28.268
_diffrn_reflns_theta_min 1.948
_exptl_absorpt_coefficient_mu 1.664
_exptl_absorpt_correction_T_max 0.92
_exptl_absorpt_correction_T_min 0.81
_exptl_absorpt_correction_type multi-scan
_exptl_absorpt_process_details
;
Krause, L., Herbst-Irmer, R., Sheldrick, G. M., Stalke, D. (2015).
J. Appl. Cryst. 48, 3-10.
;
_exptl_crystal_colour orange
_exptl_crystal_density_diffrn 1.701
_exptl_crystal_description needle
_exptl_crystal_F_000 2912
_exptl_crystal_size_max 0.43
_exptl_crystal_size_mid 0.14
_exptl_crystal_size_min 0.05
_refine_diff_density_max 2.185
_refine_diff_density_min -2.398
_refine_diff_density_rms 0.076
_refine_ls_extinction_method none
_refine_ls_goodness_of_fit_ref 1.065
_refine_ls_hydrogen_treatment constr
_refine_ls_matrix_type full
_refine_ls_number_parameters 1326
_refine_ls_number_reflns 28196
_refine_ls_number_restraints 36
_refine_ls_restrained_S_all 1.086
_refine_ls_R_factor_all 0.0296
_refine_ls_R_factor_gt 0.0275
_refine_ls_shift/su_max 0.005
_refine_ls_shift/su_mean 0.000
_refine_ls_structure_factor_coef Fsqd
_refine_ls_weighting_details 'w=1/[\s^2^(Fo^2^)+(0.0166P)^2^+11.0650P] where P=(Fo^2^+2Fc^2^)/3'
_refine_ls_weighting_scheme calc
_refine_ls_wR_factor_gt 0.0594
_refine_ls_wR_factor_ref 0.0604
_reflns_Friedel_coverage 0.000
_reflns_number_gt 26635
_reflns_number_total 28196
_reflns_threshold_expression 'I > 2\s(I)'
_cod_data_source_file d5dt02216a2.cif
_cod_data_source_block vv389
_cod_depositor_comments 'Adding full bibliography for 7719737--7719748.cif.'
_cod_database_code 7719739
_shelx_shelxl_version_number 2017/1
_shelx_space_group_comment
;
The symmetry employed for this shelxl refinement is uniquely defined
by the following loop, which should always be used as a source of
symmetry information in preference to the above space-group names.
They are only intended as comments.
;
_shelx_estimated_absorpt_t_min 0.535
_shelx_estimated_absorpt_t_max 0.921

loop_
_space_group_symop_operation_xyz
'x, y, z'
'-x, -y, -z'

loop_
_atom_site_label
_atom_site_type_symbol
_atom_site_fract_x
_atom_site_fract_y
_atom_site_fract_z
_atom_site_U_iso_or_equiv
_atom_site_adp_type
_atom_site_occupancy
_atom_site_site_symmetry_order
_atom_site_calc_flag
_atom_site_refinement_flags_posn
_atom_site_refinement_flags_adp
_atom_site_refinement_flags_occupancy
_atom_site_disorder_assembly
_atom_site_disorder_group
Pd1 Pd 0.06829(2) -0.30543(2) 0.63077(2) 0.01330(3) Uani 1 1 d . . . . .
Cl1 Cl 0.12809(4) -0.42662(4) 0.68724(2) 0.02124(10) Uani 1 1 d . . . . .
Cl2 Cl 0.00776(4) -0.41426(4) 0.59730(2) 0.01921(9) Uani 1 1 d . . . . .
Fe1 Fe -0.10247(3) 0.00839(2) 0.63285(2) 0.01996(6) Uani 1 1 d . . . . .
S1 S 0.18008(7) -0.10840(5) 0.70727(2) 0.03914(16) Uani 1 1 d . . . . .
P1 P 0.02546(4) -0.18875(4) 0.57784(2) 0.01362(9) Uani 1 1 d . . . . .
N1 N 0.13477(15) -0.21421(13) 0.65808(5) 0.0186(3) Uani 1 1 d . . . . .
C1 C -0.1030(2) -0.07242(18) 0.68877(7) 0.0258(5) Uani 1 1 d . . . . .
C2 C -0.1891(2) -0.0820(2) 0.66619(8) 0.0331(6) Uani 1 1 d . . . . .
H2 H -0.199760 -0.143141 0.659155 0.040 Uiso 1 1 calc R U . . .
C3 C -0.2555(2) 0.0137(3) 0.65605(10) 0.0488(8) Uani 1 1 d . . . . .
H3 H -0.318298 0.028660 0.640980 0.059 Uiso 1 1 calc R U . . .
C4 C -0.2116(3) 0.0837(2) 0.67239(9) 0.0515(9) Uani 1 1 d . . . . .
H4 H -0.240319 0.154110 0.670138 0.062 Uiso 1 1 calc R U . . .
C5 C -0.1176(3) 0.03127(19) 0.69273(8) 0.0360(6) Uani 1 1 d . . . . .
H5 H -0.072688 0.060142 0.706434 0.043 Uiso 1 1 calc R U . . .
C6 C -0.01038(16) -0.05953(15) 0.58697(6) 0.0161(4) Uani 1 1 d . . . . .
C7 C -0.10285(18) 0.01244(16) 0.57130(7) 0.0206(4) Uani 1 1 d . . . . .
H7 H -0.156619 -0.001379 0.556434 0.025 Uiso 1 1 calc R U . . .
C8 C -0.0998(2) 0.10773(17) 0.58190(7) 0.0260(5) Uani 1 1 d . . . . .
H8 H -0.151471 0.168763 0.575402 0.031 Uiso 1 1 calc R U . . .
C9 C -0.00636(19) 0.09641(17) 0.60392(7) 0.0249(5) Uani 1 1 d . . . . .
H9 H 0.015201 0.148582 0.614551 0.030 Uiso 1 1 calc R U . . .
C10 C 0.04930(17) -0.00646(15) 0.60728(6) 0.0185(4) Uani 1 1 d . . . . .
H10 H 0.114297 -0.035022 0.620566 0.022 Uiso 1 1 calc R U . . .
C11 C 0.14409(16) -0.20047(16) 0.54401(6) 0.0169(4) Uani 1 1 d . . . . .
C12 C 0.18249(18) -0.11786(17) 0.52782(7) 0.0220(4) Uani 1 1 d . . . . .
H12 H 0.145705 -0.052572 0.533971 0.026 Uiso 1 1 calc R U . . .
C13 C 0.27545(18) -0.13150(19) 0.50247(7) 0.0257(5) Uani 1 1 d . . . . .
H13 H 0.302531 -0.075439 0.491567 0.031 Uiso 1 1 calc R U . . .
C14 C 0.32812(18) -0.2264(2) 0.49320(7) 0.0286(5) Uani 1 1 d . . . . .
H14 H 0.390634 -0.235273 0.475546 0.034 Uiso 1 1 calc R U . . .
C15 C 0.2902(2) -0.3081(2) 0.50950(7) 0.0305(5) Uani 1 1 d . . . . .
H15 H 0.327259 -0.373237 0.503258 0.037 Uiso 1 1 calc R U . . .
C16 C 0.19840(18) -0.29596(17) 0.53493(7) 0.0234(4) Uani 1 1 d . . . . .
H16 H 0.172658 -0.352582 0.546122 0.028 Uiso 1 1 calc R U . . .
C17 C -0.08326(16) -0.19627(15) 0.54764(6) 0.0166(4) Uani 1 1 d . . . . .
C18 C -0.07017(18) -0.19360(17) 0.50564(7) 0.0225(4) Uani 1 1 d . . . . .
H18 H -0.002007 -0.193319 0.492509 0.027 Uiso 1 1 calc R U . . .
C19 C -0.1570(2) -0.19134(19) 0.48292(7) 0.0281(5) Uani 1 1 d . . . . .
H19 H -0.147758 -0.190347 0.454253 0.034 Uiso 1 1 calc R U . . .
C20 C -0.2571(2) -0.19053(18) 0.50179(8) 0.0276(5) Uani 1 1 d . . . . .
H20 H -0.316104 -0.189220 0.486113 0.033 Uiso 1 1 calc R U . . .
C21 C -0.27070(18) -0.19163(17) 0.54357(8) 0.0249(5) Uani 1 1 d . . . . .
H21 H -0.339589 -0.189404 0.556495 0.030 Uiso 1 1 calc R U . . .
C22 C -0.18409(17) -0.19597(16) 0.56654(7) 0.0207(4) Uani 1 1 d . . . . .
H22 H -0.193281 -0.198762 0.595256 0.025 Uiso 1 1 calc R U . . .
C23 C -0.0181(2) -0.15827(18) 0.70716(7) 0.0277(5) Uani 1 1 d . . . . .
H23A H -0.017778 -0.152321 0.736512 0.033 Uiso 1 1 calc R U . . .
H23B H -0.038159 -0.221560 0.704407 0.033 Uiso 1 1 calc R U . . .
C24 C 0.0928(2) -0.16526(16) 0.68916(7) 0.0229(4) Uani 1 1 d . . . . .
C25 C 0.23919(19) -0.20849(18) 0.64762(8) 0.0262(5) Uani 1 1 d . . . . .
H25 H 0.280836 -0.240304 0.625927 0.031 Uiso 1 1 calc R U . . .
C26 C 0.2762(2) -0.1530(2) 0.67137(9) 0.0368(6) Uani 1 1 d . . . . .
H26 H 0.345897 -0.140697 0.668465 0.044 Uiso 1 1 calc R U . . .
Pd2 Pd 0.96934(2) 0.79839(2) 0.87074(2) 0.01303(3) Uani 1 1 d . . . . .
Cl31 Cl 0.97183(4) 0.92863(4) 0.81724(2) 0.02233(10) Uani 1 1 d . . . . .
Cl32 Cl 0.83537(4) 0.89874(4) 0.90642(2) 0.02055(10) Uani 1 1 d . . . . .
Fe2 Fe 0.97955(3) 0.48199(2) 0.86266(2) 0.01958(6) Uani 1 1 d . . . . .
S2 S 1.21087(5) 0.62376(5) 0.78513(2) 0.03087(13) Uani 1 1 d . . . . .
P2 P 0.97441(4) 0.67460(4) 0.92164(2) 0.01309(9) Uani 1 1 d . . . . .
N2 N 1.09602(13) 0.71608(13) 0.84004(5) 0.0159(3) Uani 1 1 d . . . . .
C31 C 0.94865(17) 0.57199(17) 0.80934(6) 0.0199(4) Uani 1 1 d . . . . .
C32 C 0.85128(19) 0.5712(2) 0.83293(7) 0.0313(6) Uani 1 1 d . . . . .
H32 H 0.802373 0.627983 0.842544 0.038 Uiso 1 1 calc R U . . .
C33 C 0.8401(3) 0.4717(3) 0.83954(8) 0.0467(8) Uani 1 1 d . . . . .
H33 H 0.782484 0.449864 0.854386 0.056 Uiso 1 1 calc R U . . .
C34 C 0.9291(3) 0.4104(2) 0.82028(8) 0.0460(8) Uani 1 1 d . . . . .
H34 H 0.942074 0.339960 0.819994 0.055 Uiso 1 1 calc R U . . .
C35 C 0.9961(2) 0.47184(18) 0.80136(7) 0.0294(5) Uani 1 1 d . . . . .
H35 H 1.061288 0.449776 0.786033 0.035 Uiso 1 1 calc R U . . .
C36 C 1.01472(16) 0.54708(15) 0.90987(6) 0.0157(4) Uani 1 1 d . . . . .
C37 C 0.96062(19) 0.46930(16) 0.92438(6) 0.0208(4) Uani 1 1 d . . . . .
H37 H 0.894339 0.477872 0.939828 0.025 Uiso 1 1 calc R U . . .
C38 C 1.0231(2) 0.37789(17) 0.91170(7) 0.0267(5) Uani 1 1 d . . . . .
H38 H 1.005876 0.314606 0.917054 0.032 Uiso 1 1 calc R U . . .
C39 C 1.1161(2) 0.39709(17) 0.88955(7) 0.0254(5) Uani 1 1 d . . . . .
H39 H 1.171863 0.348666 0.877688 0.031 Uiso 1 1 calc R U . . .
C40 C 1.11177(17) 0.50081(16) 0.88813(6) 0.0189(4) Uani 1 1 d . . . . .
H40 H 1.163730 0.533831 0.875131 0.023 Uiso 1 1 calc R U . . .
C41 C 1.07450(16) 0.68271(15) 0.95586(6) 0.0149(4) Uani 1 1 d . . . . .
C42 C 1.14526(17) 0.59720(16) 0.97306(6) 0.0200(4) Uani 1 1 d . . . . .
H42 H 1.139561 0.532733 0.968038 0.024 Uiso 1 1 calc R U . . .
C43 C 1.22433(18) 0.60634(18) 0.99760(7) 0.0233(4) Uani 1 1 d . . . . .
H43 H 1.272527 0.548008 1.009347 0.028 Uiso 1 1 calc R U . . .
C44 C 1.23298(18) 0.70031(18) 1.00496(7) 0.0234(4) Uani 1 1 d . . . . .
H44 H 1.287084 0.706348 1.021696 0.028 Uiso 1 1 calc R U . . .
C45 C 1.16263(17) 0.78535(17) 0.98788(7) 0.0219(4) Uani 1 1 d . . . . .
H45 H 1.168680 0.849673 0.992946 0.026 Uiso 1 1 calc R U . . .
C46 C 1.08347(17) 0.77721(16) 0.96343(6) 0.0185(4) Uani 1 1 d . . . . .
H46 H 1.035359 0.835806 0.951833 0.022 Uiso 1 1 calc R U . . .
C47 C 0.84926(16) 0.67900(15) 0.95122(6) 0.0161(4) Uani 1 1 d . . . . .
C48 C 0.84417(17) 0.67726(16) 0.99315(6) 0.0198(4) Uani 1 1 d . . . . .
H48 H 0.906968 0.674208 1.006970 0.024 Uiso 1 1 calc R U . . .
C49 C 0.74671(19) 0.67999(18) 1.01493(7) 0.0270(5) Uani 1 1 d . . . . .
H49 H 0.742919 0.679604 1.043596 0.032 Uiso 1 1 calc R U . . .
C50 C 0.65530(19) 0.68327(18) 0.99486(8) 0.0277(5) Uani 1 1 d . . . . .
H50 H 0.589133 0.684691 1.009847 0.033 Uiso 1 1 calc R U . . .
C51 C 0.66002(18) 0.68448(17) 0.95301(8) 0.0254(5) Uani 1 1 d . . . . .
H51 H 0.597435 0.685996 0.939343 0.030 Uiso 1 1 calc R U . . .
C52 C 0.75635(18) 0.68349(17) 0.93120(7) 0.0224(4) Uani 1 1 d . . . . .
H52 H 0.759317 0.685864 0.902462 0.027 Uiso 1 1 calc R U . . .
C53 C 0.98606(19) 0.66382(17) 0.79228(7) 0.0228(4) Uani 1 1 d . . . . .
H53A H 0.994805 0.664655 0.762400 0.027 Uiso 1 1 calc R U . . .
H53B H 0.929327 0.723687 0.798354 0.027 Uiso 1 1 calc R U . . .
C54 C 1.08908(17) 0.67206(16) 0.80791(6) 0.0185(4) Uani 1 1 d . . . . .
C55 C 1.20091(17) 0.71244(17) 0.84773(7) 0.0219(4) Uani 1 1 d . . . . .
H55 H 1.219903 0.741147 0.869766 0.026 Uiso 1 1 calc R U . . .
C56 C 1.27409(19) 0.66414(19) 0.82093(8) 0.0298(5) Uani 1 1 d . . . . .
H56 H 1.349626 0.654099 0.821846 0.036 Uiso 1 1 calc R U . . .
Pd3 Pd 0.46085(2) -0.15163(2) 0.86155(2) 0.01306(3) Uani 1 1 d . . . . .
Cl61 Cl 0.54763(4) -0.31268(4) 0.84261(2) 0.02232(10) Uani 1 1 d . . . . .
Cl62 Cl 0.37082(4) -0.21759(4) 0.91553(2) 0.02098(10) Uani 1 1 d . . . . .
Fe3 Fe 0.30065(2) 0.10459(2) 0.78570(2) 0.01548(6) Uani 1 1 d . . . . .
S3 S 0.63740(6) -0.05783(6) 0.74681(2) 0.03715(16) Uani 1 1 d . . . . .
P3 P 0.38585(4) 0.00239(4) 0.88011(2) 0.01368(9) Uani 1 1 d . . . . .
N3 N 0.55262(13) -0.09841(13) 0.81583(5) 0.0166(3) Uani 1 1 d . . . . .
C61 C 0.34056(17) -0.02451(16) 0.75807(6) 0.0178(4) Uani 1 1 d . . . . .
C62 C 0.24630(19) -0.02152(18) 0.78369(7) 0.0245(5) Uani 1 1 d . . . . .
H62 H 0.237926 -0.069283 0.805991 0.029 Uiso 1 1 calc R U . . .
C63 C 0.16731(19) 0.0646(2) 0.77031(8) 0.0338(6) Uani 1 1 d . . . . .
H63 H 0.096698 0.084839 0.782031 0.041 Uiso 1 1 calc R U . . .
C64 C 0.2118(2) 0.1152(2) 0.73640(8) 0.0333(6) Uani 1 1 d . . . . .
H64 H 0.176168 0.175578 0.721381 0.040 Uiso 1 1 calc R U . . .
C65 C 0.31891(19) 0.06035(17) 0.72863(7) 0.0236(4) Uani 1 1 d . . . . .
H65 H 0.367381 0.077399 0.707513 0.028 Uiso 1 1 calc R U . . .
C66 C 0.35938(16) 0.10471(15) 0.84063(6) 0.0156(4) Uani 1 1 d . . . . .
C67 C 0.25939(18) 0.17899(15) 0.83592(7) 0.0194(4) Uani 1 1 d . . . . .
H67 H 0.196040 0.181853 0.852870 0.023 Uiso 1 1 calc R U . . .
C68 C 0.2723(2) 0.24717(16) 0.80144(7) 0.0249(5) Uani 1 1 d . . . . .
H68 H 0.218872 0.303651 0.791358 0.030 Uiso 1 1 calc R U . . .
C69 C 0.37855(19) 0.21662(16) 0.78461(7) 0.0235(4) Uani 1 1 d . . . . .
H69 H 0.408134 0.248809 0.761215 0.028 Uiso 1 1 calc R U . . .
C70 C 0.43307(17) 0.12970(16) 0.80872(6) 0.0190(4) Uani 1 1 d . . . . .
H70 H 0.505627 0.094277 0.804481 0.023 Uiso 1 1 calc R U . . .
C71 C 0.47748(16) 0.03479(16) 0.91199(6) 0.0170(4) Uani 1 1 d . . . . .
C72 C 0.48461(18) 0.13360(18) 0.91211(7) 0.0234(4) Uani 1 1 d . . . . .
H72 H 0.442488 0.185698 0.894697 0.028 Uiso 1 1 calc R U . . .
C73 C 0.5539(2) 0.1553(2) 0.93792(8) 0.0291(5) Uani 1 1 d . . . . .
H73 H 0.558810 0.222442 0.938233 0.035 Uiso 1 1 calc R U . . .
C74 C 0.61577(19) 0.0793(2) 0.96315(7) 0.0293(5) Uani 1 1 d . . . . .
H74 H 0.662390 0.094575 0.980893 0.035 Uiso 1 1 calc R U . . .
C75 C 0.60989(18) -0.0187(2) 0.96258(7) 0.0272(5) Uani 1 1 d . . . . .
H75 H 0.653473 -0.070708 0.979568 0.033 Uiso 1 1 calc R U . . .
C76 C 0.54046(17) -0.04135(18) 0.93726(6) 0.0217(4) Uani 1 1 d . . . . .
H76 H 0.535923 -0.108693 0.937159 0.026 Uiso 1 1 calc R U . . .
C77 C 0.25758(16) 0.02083(15) 0.90851(6) 0.0161(4) Uani 1 1 d . . . . .
C78 C 0.17138(17) -0.00422(16) 0.89295(6) 0.0194(4) Uani 1 1 d . . . . .
H78 H 0.182058 -0.036945 0.868941 0.023 Uiso 1 1 calc R U . . .
C79 C 0.07034(17) 0.01824(17) 0.91221(7) 0.0221(4) Uani 1 1 d . . . . .
H79 H 0.011473 0.002999 0.900944 0.027 Uiso 1 1 calc R U . . .
C80 C 0.05527(18) 0.06309(18) 0.94805(7) 0.0259(5) Uani 1 1 d . . . . .
H80 H -0.013827 0.077777 0.961465 0.031 Uiso 1 1 calc R U . . .
C81 C 0.14076(19) 0.08647(19) 0.96426(7) 0.0276(5) Uani 1 1 d . . . . .
H81 H 0.130606 0.116083 0.989017 0.033 Uiso 1 1 calc R U . . .
C82 C 0.24162(18) 0.06646(17) 0.94420(6) 0.0212(4) Uani 1 1 d . . . . .
H82 H 0.299786 0.084098 0.954961 0.025 Uiso 1 1 calc R U . . .
C83 C 0.43973(19) -0.10952(17) 0.75983(7) 0.0242(5) Uani 1 1 d . . . . .
H83A H 0.421273 -0.168145 0.776193 0.029 Uiso 1 1 calc R U . . .
H83B H 0.460094 -0.128037 0.731960 0.029 Uiso 1 1 calc R U . . .
C84 C 0.53528(17) -0.09016(16) 0.77698(6) 0.0200(4) Uani 1 1 d . . . . .
C85 C 0.64970(17) -0.07962(18) 0.82274(8) 0.0248(5) Uani 1 1 d . . . . .
H85 H 0.674748 -0.083301 0.849153 0.030 Uiso 1 1 calc R U . . .
C86 C 0.7058(2) -0.0556(2) 0.78865(9) 0.0365(6) Uani 1 1 d . . . . .
H86 H 0.773607 -0.039630 0.787956 0.044 Uiso 1 1 calc R U . . .
Pd4 Pd 0.57383(2) 0.67659(2) 0.63308(2) 0.01355(3) Uani 1 1 d . . . . .
Cl91 Cl 0.55797(4) 0.84301(4) 0.64820(2) 0.02307(10) Uani 1 1 d . . . . .
Cl92 Cl 0.46523(4) 0.72766(4) 0.57959(2) 0.02318(10) Uani 1 1 d . . . . .
Fe4 Fe 0.54940(2) 0.42760(2) 0.72180(2) 0.01487(6) Uani 1 1 d . . . . .
S4 S 0.77033(6) 0.61086(5) 0.74323(2) 0.03606(15) Uani 1 1 d . . . . .
P4 P 0.59473(4) 0.51638(4) 0.62126(2) 0.01400(9) Uani 1 1 d . . . . .
N4 N 0.68263(14) 0.63611(13) 0.67647(5) 0.0159(3) Uani 1 1 d . . . . .
C91 C 0.50471(18) 0.56497(15) 0.74426(6) 0.0192(4) Uani 1 1 d . . . . .
C92 C 0.41772(18) 0.54579(16) 0.72528(7) 0.0218(4) Uani 1 1 d . . . . .
H92 H 0.381210 0.585965 0.703005 0.026 Uiso 1 1 calc R U . . .
C93 C 0.39470(18) 0.45629(17) 0.74530(7) 0.0231(4) Uani 1 1 d . . . . .
H93 H 0.340595 0.425879 0.738735 0.028 Uiso 1 1 calc R U . . .
C94 C 0.46727(19) 0.42054(17) 0.77691(7) 0.0233(4) Uani 1 1 d . . . . .
H94 H 0.469825 0.362014 0.795345 0.028 Uiso 1 1 calc R U . . .
C95 C 0.53522(19) 0.48712(16) 0.77626(6) 0.0211(4) Uani 1 1 d . . . . .
H95 H 0.591307 0.480840 0.794072 0.025 Uiso 1 1 calc R U . . .
C96 C 0.61678(16) 0.42240(15) 0.66420(6) 0.0156(4) Uani 1 1 d . . . . .
C97 C 0.56080(18) 0.34423(16) 0.67423(7) 0.0201(4) Uani 1 1 d . . . . .
H97 H 0.502782 0.335408 0.660246 0.024 Uiso 1 1 calc R U . . .
C98 C 0.60732(18) 0.28253(16) 0.70867(7) 0.0228(4) Uani 1 1 d . . . . .
H98 H 0.585428 0.225489 0.721826 0.027 Uiso 1 1 calc R U . . .
C99 C 0.69211(18) 0.32053(16) 0.72013(7) 0.0218(4) Uani 1 1 d . . . . .
H99 H 0.736980 0.292992 0.742132 0.026 Uiso 1 1 calc R U . . .
C100 C 0.69841(16) 0.40653(15) 0.69317(6) 0.0173(4) Uani 1 1 d . . . . .
H100 H 0.747956 0.446778 0.694046 0.021 Uiso 1 1 calc R U . . .
C101 C 0.71421(16) 0.48340(15) 0.58797(6) 0.0152(4) Uani 1 1 d . . . . .
C102 C 0.78979(17) 0.39259(16) 0.59398(7) 0.0201(4) Uani 1 1 d . . . . .
H102 H 0.779349 0.344324 0.615804 0.024 Uiso 1 1 calc R U . . .
C103 C 0.88082(18) 0.37247(16) 0.56799(7) 0.0232(4) Uani 1 1 d . . . . .
H103 H 0.932482 0.310425 0.572217 0.028 Uiso 1 1 calc R U . . .
C104 C 0.89661(18) 0.44193(17) 0.53612(7) 0.0222(4) Uani 1 1 d . . . . .
H104 H 0.958470 0.427381 0.518288 0.027 Uiso 1 1 calc R U . . .
C105 C 0.82204(18) 0.53289(17) 0.53020(7) 0.0223(4) Uani 1 1 d . . . . .
H105 H 0.833191 0.581086 0.508454 0.027 Uiso 1 1 calc R U . . .
C106 C 0.73099(17) 0.55381(16) 0.55596(6) 0.0199(4) Uani 1 1 d . . . . .
H106 H 0.679978 0.616270 0.551784 0.024 Uiso 1 1 calc R U . . .
C107 C 0.48652(17) 0.48659(16) 0.59719(6) 0.0180(4) Uani 1 1 d . . . . .
C108 C 0.38371(17) 0.50583(17) 0.61573(7) 0.0222(4) Uani 1 1 d . . . . .
H108 H 0.369240 0.540509 0.639250 0.027 Uiso 1 1 calc R U . . .
C109 C 0.30239(19) 0.47455(19) 0.59997(8) 0.0276(5) Uani 1 1 d . . . . .
H109 H 0.232889 0.486153 0.613115 0.033 Uiso 1 1 calc R U . . .
C110 C 0.3227(2) 0.4264(2) 0.56503(8) 0.0331(6) Uani 1 1 d . . . . .
H110 H 0.267260 0.404413 0.554349 0.040 Uiso 1 1 calc R U . . .
C111 C 0.4238(2) 0.4102(2) 0.54567(8) 0.0370(6) Uani 1 1 d . . . . .
H111 H 0.436917 0.379224 0.521208 0.044 Uiso 1 1 calc R U . . .
C112 C 0.50582(19) 0.4392(2) 0.56202(7) 0.0288(5) Uani 1 1 d . . . . .
H112 H 0.575522 0.426529 0.549045 0.035 Uiso 1 1 calc R U . . .
C113 C 0.5485(2) 0.65656(16) 0.73434(7) 0.0232(4) Uani 1 1 d . . . . .
H11A H 0.500139 0.705345 0.715607 0.028 Uiso 1 1 calc R U . . .
H11B H 0.547747 0.687854 0.759601 0.028 Uiso 1 1 calc R U . . .
C114 C 0.65911(19) 0.63681(15) 0.71554(6) 0.0200(4) Uani 1 1 d . . . . .
C115 C 0.79174(17) 0.61562(16) 0.66705(7) 0.0233(4) Uani 1 1 d . . . . .
H115 H 0.821931 0.613134 0.640085 0.028 Uiso 1 1 calc R U . . .
C116 C 0.8512(2) 0.5995(2) 0.70004(9) 0.0344(6) Uani 1 1 d . . . . .
H116 H 0.927389 0.583942 0.699297 0.041 Uiso 1 1 calc R U . . .
C1S C 0.4365(3) -0.4861(2) 0.91180(11) 0.0510(8) Uani 1 1 d . . . . .
H1S H 0.457740 -0.434967 0.891569 0.061 Uiso 1 1 d R U . . .
H2S H 0.370907 -0.452647 0.926994 0.061 Uiso 1 1 d R U . . .
Cl1S Cl 0.40706(8) -0.57840(7) 0.88631(3) 0.0538(2) Uani 1 1 d . U . . .
Cl2S Cl 0.5214(2) -0.52499(16) 0.94988(8) 0.0764(9) Uani 0.672(5) 1 d . U P . .
Cl3S Cl 0.5857(5) -0.5526(3) 0.9237(2) 0.0828(19) Uani 0.328(5) 1 d . U P . .
C2S C 0.4070(3) 1.0037(2) 0.57478(10) 0.0517(8) Uani 1 1 d . . . . .
H3S H 0.437497 0.935749 0.588132 0.062 Uiso 1 1 d R U . . .
H4S H 0.367339 0.996819 0.551364 0.062 Uiso 1 1 d R U . . .
Cl4S Cl 0.3214(3) 1.0777(2) 0.60965(8) 0.0537(8) Uani 0.600(11) 1 d . U P . .
Cl5S Cl 0.5056(3) 1.0485(4) 0.5509(2) 0.1039(17) Uani 0.600(11) 1 d . U P . .
Cl6S Cl 0.5124(4) 1.0753(5) 0.5667(2) 0.0777(15) Uani 0.400(11) 1 d . U P . .
Cl7S Cl 0.3130(3) 1.0588(6) 0.6046(2) 0.099(2) Uani 0.400(11) 1 d . . P . .
C3S C 0.0316(3) -0.6305(2) 0.66089(11) 0.0526(9) Uani 1 1 d . . . . .
H3S1 H 0.060732 -0.579214 0.671337 0.063 Uiso 1 1 calc R U . . .
H3S2 H -0.024232 -0.595745 0.641698 0.063 Uiso 1 1 calc R U . . .
Cl8S Cl 0.13506(9) -0.71210(7) 0.63536(3) 0.0627(2) Uani 1 1 d . . . . .
Cl9S Cl -0.02453(8) -0.69467(11) 0.70030(6) 0.1368(8) Uani 1 1 d . . . . .
C4S C 0.7658(2) 1.13920(19) 0.86117(8) 0.0337(6) Uani 1 1 d . . . . .
H4S1 H 0.827093 1.094119 0.847805 0.040 Uiso 1 1 calc R U . . .
H4S2 H 0.723317 1.097180 0.877960 0.040 Uiso 1 1 calc R U . . .
Cl8D Cl 0.81432(7) 1.21007(6) 0.89256(3) 0.05189(19) Uani 1 1 d . . . . .
Cl9D Cl 0.68489(8) 1.21728(7) 0.82394(3) 0.0567(2) Uani 1 1 d . . . . .

loop_
_atom_site_aniso_label
_atom_site_aniso_U_11
_atom_site_aniso_U_22
_atom_site_aniso_U_33
_atom_site_aniso_U_23
_atom_site_aniso_U_13
_atom_site_aniso_U_12
Pd1 0.01458(7) 0.01412(7) 0.01195(7) -0.00305(5) -0.00090(5) -0.00398(5)
Cl1 0.0241(2) 0.0210(2) 0.0192(2) 0.00143(18) -0.00671(19) -0.00661(19)
Cl2 0.0226(2) 0.0181(2) 0.0194(2) -0.00498(18) -0.00368(18) -0.00722(18)
Fe1 0.02139(15) 0.01651(14) 0.01984(15) -0.00497(11) 0.00849(12) -0.00200(11)
S1 0.0571(4) 0.0348(3) 0.0345(3) -0.0084(3) -0.0217(3) -0.0198(3)
P1 0.0135(2) 0.0156(2) 0.0114(2) -0.00315(18) 0.00204(17) -0.00271(18)
N1 0.0211(9) 0.0174(8) 0.0188(8) -0.0018(7) -0.0054(7) -0.0062(7)
C1 0.0345(13) 0.0253(11) 0.0184(10) -0.0074(9) 0.0137(9) -0.0108(10)
C2 0.0314(13) 0.0486(16) 0.0229(12) -0.0054(11) 0.0146(10) -0.0209(12)
C3 0.0245(13) 0.073(2) 0.0378(16) -0.0018(15) 0.0177(12) 0.0004(14)
C4 0.057(2) 0.0404(16) 0.0377(16) -0.0081(13) 0.0274(14) 0.0167(14)
C5 0.0558(17) 0.0273(13) 0.0239(12) -0.0133(10) 0.0168(12) -0.0086(12)
C6 0.0172(9) 0.0154(9) 0.0151(9) -0.0016(7) 0.0053(7) -0.0043(7)
C7 0.0220(10) 0.0174(10) 0.0206(10) 0.0006(8) 0.0009(8) -0.0031(8)
C8 0.0296(12) 0.0144(10) 0.0307(12) 0.0010(9) 0.0018(9) -0.0019(9)
C9 0.0311(12) 0.0166(10) 0.0276(12) -0.0017(8) 0.0034(9) -0.0088(9)
C10 0.0210(10) 0.0174(10) 0.0173(10) -0.0023(8) 0.0043(8) -0.0063(8)
C11 0.0145(9) 0.0243(10) 0.0110(9) -0.0043(7) 0.0016(7) -0.0023(8)
C12 0.0198(10) 0.0262(11) 0.0180(10) -0.0010(8) 0.0026(8) -0.0032(8)
C13 0.0193(10) 0.0362(13) 0.0200(11) 0.0031(9) 0.0022(8) -0.0075(9)
C14 0.0170(10) 0.0450(14) 0.0177(10) -0.0018(10) 0.0055(8) 0.0010(10)
C15 0.0269(12) 0.0330(13) 0.0249(12) -0.0078(10) 0.0081(9) 0.0045(10)
C16 0.0237(11) 0.0247(11) 0.0199(10) -0.0056(8) 0.0048(8) -0.0025(9)
C17 0.0170(9) 0.0159(9) 0.0163(9) -0.0016(7) -0.0021(7) -0.0024(7)
C18 0.0210(10) 0.0284(11) 0.0178(10) -0.0014(8) -0.0001(8) -0.0062(9)
C19 0.0298(12) 0.0367(13) 0.0179(10) 0.0013(9) -0.0076(9) -0.0081(10)
C20 0.0257(11) 0.0263(11) 0.0311(12) 0.0042(9) -0.0131(10) -0.0068(9)
C21 0.0176(10) 0.0229(11) 0.0331(12) 0.0013(9) -0.0009(9) -0.0051(8)
C22 0.0196(10) 0.0221(10) 0.0202(10) -0.0029(8) 0.0015(8) -0.0050(8)
C23 0.0462(15) 0.0244(11) 0.0137(10) -0.0037(8) 0.0073(9) -0.0127(10)
C24 0.0361(12) 0.0196(10) 0.0155(10) -0.0028(8) -0.0079(9) -0.0094(9)
C25 0.0205(11) 0.0242(11) 0.0348(13) 0.0004(9) -0.0079(9) -0.0069(9)
C26 0.0306(13) 0.0320(13) 0.0526(17) 0.0030(12) -0.0201(12) -0.0148(11)
Pd2 0.01205(7) 0.01451(7) 0.01120(6) -0.00139(5) -0.00011(5) -0.00085(5)
Cl31 0.0227(2) 0.0218(2) 0.0186(2) 0.00390(19) 0.00167(19) -0.00182(19)
Cl32 0.0191(2) 0.0181(2) 0.0201(2) -0.00192(18) 0.00440(18) 0.00217(18)
Fe2 0.02726(16) 0.01939(14) 0.01392(14) -0.00196(11) -0.00693(12) -0.00715(12)
S2 0.0276(3) 0.0334(3) 0.0255(3) -0.0074(2) 0.0119(2) 0.0021(2)
P2 0.0129(2) 0.0146(2) 0.0113(2) -0.00213(17) -0.00114(17) -0.00201(18)
N2 0.0133(8) 0.0178(8) 0.0156(8) -0.0015(6) 0.0009(6) -0.0023(6)
C31 0.0221(10) 0.0254(11) 0.0125(9) -0.0034(8) -0.0071(8) -0.0033(8)
C32 0.0220(11) 0.0553(17) 0.0156(10) -0.0009(10) -0.0078(9) -0.0067(11)
C33 0.0513(18) 0.079(2) 0.0237(13) 0.0100(14) -0.0182(12) -0.0449(18)
C34 0.088(3) 0.0408(16) 0.0229(13) 0.0003(11) -0.0217(14) -0.0381(17)
C35 0.0458(15) 0.0266(12) 0.0164(10) -0.0064(9) -0.0089(10) -0.0058(10)
C36 0.0199(10) 0.0152(9) 0.0116(9) -0.0014(7) -0.0049(7) -0.0026(7)
C37 0.0287(11) 0.0199(10) 0.0147(9) 0.0010(8) -0.0056(8) -0.0077(9)
C38 0.0420(14) 0.0161(10) 0.0222(11) 0.0018(8) -0.0115(10) -0.0064(9)
C39 0.0343(12) 0.0169(10) 0.0220(11) -0.0051(8) -0.0090(9) 0.0035(9)
C40 0.0216(10) 0.0186(10) 0.0147(9) -0.0041(7) -0.0058(8) 0.0010(8)
C41 0.0144(9) 0.0205(10) 0.0107(8) -0.0022(7) 0.0004(7) -0.0060(7)
C42 0.0216(10) 0.0200(10) 0.0185(10) -0.0001(8) -0.0048(8) -0.0053(8)
C43 0.0211(10) 0.0273(11) 0.0208(10) 0.0013(9) -0.0073(8) -0.0044(9)
C44 0.0185(10) 0.0360(13) 0.0191(10) -0.0061(9) -0.0034(8) -0.0107(9)
C45 0.0203(10) 0.0267(11) 0.0223(10) -0.0103(9) 0.0013(8) -0.0096(9)
C46 0.0175(9) 0.0193(10) 0.0188(10) -0.0044(8) 0.0007(8) -0.0039(8)
C47 0.0159(9) 0.0142(9) 0.0179(9) -0.0016(7) 0.0001(7) -0.0035(7)
C48 0.0206(10) 0.0209(10) 0.0167(10) -0.0004(8) -0.0003(8) -0.0034(8)
C49 0.0268(12) 0.0304(12) 0.0205(11) -0.0002(9) 0.0053(9) -0.0035(9)
C50 0.0194(11) 0.0244(11) 0.0360(13) -0.0007(10) 0.0096(9) -0.0039(9)
C51 0.0164(10) 0.0234(11) 0.0364(13) -0.0031(9) -0.0018(9) -0.0049(8)
C52 0.0194(10) 0.0270(11) 0.0215(10) -0.0040(9) -0.0018(8) -0.0061(8)
C53 0.0299(12) 0.0218(10) 0.0158(10) -0.0006(8) -0.0094(8) -0.0031(9)
C54 0.0203(10) 0.0187(10) 0.0140(9) -0.0008(7) 0.0019(7) -0.0012(8)
C55 0.0157(10) 0.0220(10) 0.0275(11) -0.0004(9) -0.0020(8) -0.0045(8)
C56 0.0154(10) 0.0314(13) 0.0388(14) 0.0010(10) 0.0043(9) -0.0026(9)
Pd3 0.01296(7) 0.01468(7) 0.01189(7) -0.00348(5) 0.00010(5) -0.00319(5)
Cl61 0.0255(3) 0.0171(2) 0.0233(2) -0.00647(19) 0.0020(2) -0.00189(19)
Cl62 0.0219(2) 0.0213(2) 0.0197(2) -0.00111(18) 0.00448(19) -0.00735(19)
Fe3 0.01666(13) 0.01371(13) 0.01536(13) -0.00313(10) -0.00219(11) -0.00113(10)
S3 0.0325(3) 0.0437(4) 0.0260(3) 0.0031(3) 0.0162(3) -0.0005(3)
P3 0.0131(2) 0.0162(2) 0.0128(2) -0.00491(18) 0.00018(17) -0.00420(18)
N3 0.0133(8) 0.0175(8) 0.0171(8) -0.0020(6) 0.0008(6) -0.0007(6)
C61 0.0224(10) 0.0183(10) 0.0140(9) -0.0058(7) -0.0039(8) -0.0045(8)
C62 0.0307(12) 0.0289(12) 0.0204(10) -0.0108(9) 0.0009(9) -0.0158(10)
C63 0.0177(11) 0.0478(16) 0.0399(14) -0.0258(12) -0.0040(10) -0.0045(10)
C64 0.0353(14) 0.0320(13) 0.0283(13) -0.0086(10) -0.0181(11) 0.0077(10)
C65 0.0314(12) 0.0230(11) 0.0148(10) -0.0033(8) -0.0041(8) -0.0020(9)
C66 0.0183(9) 0.0151(9) 0.0153(9) -0.0059(7) -0.0002(7) -0.0060(7)
C67 0.0225(10) 0.0144(9) 0.0216(10) -0.0072(8) 0.0004(8) -0.0027(8)
C68 0.0311(12) 0.0124(9) 0.0286(12) -0.0032(8) 0.0002(9) -0.0006(8)
C69 0.0301(12) 0.0169(10) 0.0240(11) -0.0013(8) 0.0023(9) -0.0085(9)
C70 0.0206(10) 0.0175(10) 0.0207(10) -0.0047(8) 0.0001(8) -0.0074(8)
C71 0.0140(9) 0.0244(10) 0.0149(9) -0.0087(8) 0.0011(7) -0.0062(8)
C72 0.0238(11) 0.0258(11) 0.0235(11) -0.0068(9) -0.0027(9) -0.0091(9)
C73 0.0294(12) 0.0363(13) 0.0297(12) -0.0140(10) 0.0000(10) -0.0187(10)
C74 0.0209(11) 0.0505(15) 0.0229(11) -0.0143(11) -0.0018(9) -0.0156(10)
C75 0.0197(11) 0.0430(14) 0.0187(10) -0.0085(10) -0.0039(8) -0.0043(10)
C76 0.0198(10) 0.0283(11) 0.0173(10) -0.0081(8) -0.0012(8) -0.0036(8)
C77 0.0144(9) 0.0172(9) 0.0160(9) -0.0033(7) 0.0007(7) -0.0022(7)
C78 0.0191(10) 0.0224(10) 0.0181(10) -0.0074(8) 0.0021(8) -0.0062(8)
C79 0.0164(10) 0.0240(11) 0.0269(11) -0.0037(9) -0.0005(8) -0.0063(8)
C80 0.0199(10) 0.0273(11) 0.0284(12) -0.0067(9) 0.0095(9) -0.0030(9)
C81 0.0271(12) 0.0335(13) 0.0234(11) -0.0139(10) 0.0084(9) -0.0075(10)
C82 0.0208(10) 0.0271(11) 0.0171(10) -0.0085(8) 0.0016(8) -0.0064(8)
C83 0.0331(12) 0.0195(10) 0.0179(10) -0.0076(8) -0.0074(9) 0.0021(9)
C84 0.0202(10) 0.0188(10) 0.0165(10) -0.0030(8) 0.0041(8) 0.0028(8)
C85 0.0144(10) 0.0276(11) 0.0311(12) -0.0006(9) -0.0019(9) -0.0035(8)
C86 0.0168(11) 0.0417(15) 0.0465(16) 0.0032(12) 0.0080(10) -0.0054(10)
Pd4 0.01302(7) 0.01416(7) 0.01235(7) -0.00220(5) -0.00219(5) -0.00031(5)
Cl91 0.0274(3) 0.0153(2) 0.0260(3) -0.00257(19) -0.0067(2) -0.00235(19)
Cl92 0.0224(2) 0.0242(2) 0.0206(2) -0.00206(19) -0.01023(19) 0.0014(2)
Fe4 0.01709(13) 0.01183(13) 0.01341(13) -0.00245(10) 0.00363(10) -0.00004(10)
S4 0.0473(4) 0.0366(3) 0.0297(3) 0.0049(3) -0.0257(3) -0.0170(3)
P4 0.0131(2) 0.0161(2) 0.0122(2) -0.00431(18) 0.00022(17) -0.00132(18)
N4 0.0154(8) 0.0151(8) 0.0175(8) -0.0007(6) -0.0035(6) -0.0041(6)
C91 0.0261(11) 0.0140(9) 0.0147(9) -0.0050(7) 0.0067(8) 0.0000(8)
C92 0.0221(10) 0.0188(10) 0.0197(10) -0.0057(8) 0.0049(8) 0.0042(8)
C93 0.0191(10) 0.0234(11) 0.0253(11) -0.0075(9) 0.0092(8) -0.0030(8)
C94 0.0319(12) 0.0192(10) 0.0165(10) -0.0035(8) 0.0099(9) -0.0045(9)
C95 0.0298(11) 0.0181(10) 0.0134(9) -0.0034(8) 0.0031(8) -0.0024(8)
C96 0.0161(9) 0.0149(9) 0.0142(9) -0.0045(7) 0.0035(7) -0.0004(7)
C97 0.0220(10) 0.0167(9) 0.0219(10) -0.0083(8) 0.0048(8) -0.0040(8)
C98 0.0263(11) 0.0115(9) 0.0268(11) -0.0044(8) 0.0093(9) 0.0001(8)
C99 0.0215(10) 0.0166(10) 0.0210(10) -0.0001(8) 0.0041(8) 0.0050(8)
C100 0.0153(9) 0.0177(9) 0.0165(9) -0.0037(7) 0.0019(7) 0.0007(7)
C101 0.0135(9) 0.0191(9) 0.0137(9) -0.0053(7) 0.0008(7) -0.0041(7)
C102 0.0217(10) 0.0165(9) 0.0200(10) -0.0018(8) 0.0050(8) -0.0027(8)
C103 0.0191(10) 0.0176(10) 0.0302(12) -0.0040(9) 0.0066(9) -0.0011(8)
C104 0.0188(10) 0.0245(11) 0.0245(11) -0.0073(9) 0.0080(8) -0.0082(8)
C105 0.0238(11) 0.0243(11) 0.0183(10) 0.0008(8) 0.0025(8) -0.0074(9)
C106 0.0192(10) 0.0200(10) 0.0180(10) -0.0013(8) -0.0009(8) -0.0005(8)
C107 0.0170(9) 0.0200(10) 0.0171(9) -0.0056(8) -0.0024(7) -0.0027(8)
C108 0.0179(10) 0.0281(11) 0.0212(10) -0.0106(9) 0.0002(8) -0.0033(8)
C109 0.0182(10) 0.0323(12) 0.0327(13) -0.0086(10) -0.0030(9) -0.0039(9)
C110 0.0234(12) 0.0398(14) 0.0399(14) -0.0158(12) -0.0110(10) -0.0062(10)
C111 0.0301(13) 0.0508(17) 0.0343(14) -0.0275(12) -0.0056(11) -0.0054(12)
C112 0.0208(11) 0.0417(14) 0.0261(12) -0.0190(10) 0.0006(9) -0.0043(10)
C113 0.0376(13) 0.0146(9) 0.0164(10) -0.0054(8) 0.0048(9) -0.0046(9)
C114 0.0304(11) 0.0149(9) 0.0172(10) -0.0002(7) -0.0078(8) -0.0085(8)
C115 0.0171(10) 0.0203(10) 0.0319(12) 0.0039(9) -0.0035(9) -0.0060(8)
C116 0.0235(12) 0.0308(13) 0.0508(16) 0.0066(11) -0.0174(11) -0.0106(10)
C1S 0.068(2) 0.0369(16) 0.0485(19) 0.0044(14) -0.0030(16) -0.0180(15)
Cl1S 0.0606(5) 0.0480(4) 0.0523(5) -0.0015(4) -0.0103(4) -0.0119(4)
Cl2S 0.0779(14) 0.0693(11) 0.0941(16) 0.0326(10) -0.0516(13) -0.0458(10)
Cl3S 0.081(3) 0.0586(18) 0.117(4) 0.0319(19) -0.075(3) -0.0300(17)
C2S 0.061(2) 0.0411(17) 0.0449(18) 0.0106(14) -0.0129(16) -0.0022(15)
Cl4S 0.0641(17) 0.0497(11) 0.0374(10) -0.0115(10) -0.0071(9) 0.0097(9)
Cl5S 0.0402(13) 0.101(2) 0.134(3) 0.050(2) 0.0281(17) 0.0117(13)
Cl6S 0.0491(16) 0.092(3) 0.085(3) 0.034(2) 0.0131(17) -0.0309(18)
Cl7S 0.0228(14) 0.112(4) 0.133(4) 0.086(3) 0.0050(19) -0.0101(19)
C3S 0.075(2) 0.0304(15) 0.057(2) 0.0049(14) -0.0205(18) -0.0211(15)
Cl8S 0.0820(7) 0.0470(5) 0.0671(6) -0.0074(4) -0.0105(5) -0.0280(5)
Cl9S 0.0356(5) 0.0975(9) 0.2195(18) 0.0993(11) 0.0326(7) 0.0247(5)
C4S 0.0413(15) 0.0258(12) 0.0288(13) 0.0019(10) -0.0033(11) 0.0000(11)
Cl8D 0.0483(4) 0.0507(4) 0.0595(5) -0.0080(4) -0.0166(4) -0.0119(4)
Cl9D 0.0671(5) 0.0551(5) 0.0428(4) 0.0163(4) -0.0219(4) -0.0099(4)

loop_
_atom_type_symbol
_atom_type_description
_atom_type_scat_dispersion_real
_atom_type_scat_dispersion_imag
_atom_type_scat_source
C C 0.0033 0.0016 'International Tables Vol C Tables 4.2.6.8 and 6.1.1.4'
H H 0.0000 0.0000 'International Tables Vol C Tables 4.2.6.8 and 6.1.1.4'
Cl Cl 0.1484 0.1585 'International Tables Vol C Tables 4.2.6.8 and 6.1.1.4'
Fe Fe 0.3463 0.8444 'International Tables Vol C Tables 4.2.6.8 and 6.1.1.4'
N N 0.0061 0.0033 'International Tables Vol C Tables 4.2.6.8 and 6.1.1.4'
P P 0.1023 0.0942 'International Tables Vol C Tables 4.2.6.8 and 6.1.1.4'
Pd Pd -0.9988 1.0072 'International Tables Vol C Tables 4.2.6.8 and 6.1.1.4'
S S 0.1246 0.1234 'International Tables Vol C Tables 4.2.6.8 and 6.1.1.4'

loop_
_geom_angle_atom_site_label_1
_geom_angle_atom_site_label_2
_geom_angle_atom_site_label_3
_geom_angle
_geom_angle_site_symmetry_1
_geom_angle_site_symmetry_3
_geom_angle_publ_flag
N1 Pd1 P1 91.31(5) . . ?
N1 Pd1 Cl2 174.95(6) . . ?
P1 Pd1 Cl2 88.869(19) . . ?
N1 Pd1 Cl1 85.16(5) . . ?
P1 Pd1 Cl1 175.265(19) . . ?
Cl2 Pd1 Cl1 94.361(19) . . ?
C4 Fe1 C6 171.35(12) . . ?
C4 Fe1 C7 130.28(12) . . ?
C6 Fe1 C7 41.29(8) . . ?
C4 Fe1 C5 40.90(13) . . ?
C6 Fe1 C5 147.73(11) . . ?
C7 Fe1 C5 169.41(10) . . ?
C4 Fe1 C10 144.01(13) . . ?
C6 Fe1 C10 41.35(8) . . ?
C7 Fe1 C10 69.17(9) . . ?
C5 Fe1 C10 114.72(11) . . ?
C4 Fe1 C3 40.66(15) . . ?
C6 Fe1 C3 134.13(12) . . ?
C7 Fe1 C3 108.02(12) . . ?
C5 Fe1 C3 68.73(13) . . ?
C10 Fe1 C3 175.32(13) . . ?
C4 Fe1 C1 68.43(11) . . ?
C6 Fe1 C1 117.91(9) . . ?
C7 Fe1 C1 148.63(9) . . ?
C5 Fe1 C1 40.72(10) . . ?
C10 Fe1 C1 111.81(9) . . ?
C3 Fe1 C1 68.47(12) . . ?
C4 Fe1 C2 67.81(13) . . ?
C6 Fe1 C2 112.58(10) . . ?
C7 Fe1 C2 116.22(10) . . ?
C5 Fe1 C2 68.30(11) . . ?
C10 Fe1 C2 137.16(10) . . ?
C3 Fe1 C2 40.14(13) . . ?
C1 Fe1 C2 40.72(10) . . ?
C4 Fe1 C8 105.56(11) . . ?
C6 Fe1 C8 68.88(9) . . ?
C7 Fe1 C8 40.56(9) . . ?
C5 Fe1 C8 130.25(10) . . ?
C10 Fe1 C8 68.59(9) . . ?
C3 Fe1 C8 111.94(12) . . ?
C1 Fe1 C8 170.79(10) . . ?
C2 Fe1 C8 144.76(11) . . ?
C4 Fe1 C9 111.55(13) . . ?
C6 Fe1 C9 68.91(9) . . ?
C7 Fe1 C9 68.49(9) . . ?
C5 Fe1 C9 107.55(11) . . ?
C10 Fe1 C9 40.66(9) . . ?
C3 Fe1 C9 142.51(12) . . ?
C1 Fe1 C9 133.90(10) . . ?
C2 Fe1 C9 174.62(11) . . ?
C8 Fe1 C9 40.54(10) . . ?
C24 S1 C26 90.92(12) . . ?
C6 P1 C11 104.56(10) . . ?
C6 P1 C17 102.01(10) . . ?
C11 P1 C17 106.58(9) . . ?
C6 P1 Pd1 118.37(7) . . ?
C11 P1 Pd1 106.61(7) . . ?
C17 P1 Pd1 117.52(7) . . ?
C24 N1 C25 113.15(19) . . ?
C24 N1 Pd1 126.34(16) . . ?
C25 N1 Pd1 120.06(15) . . ?
C5 C1 C2 107.4(2) . . ?
C5 C1 C23 127.3(2) . . ?
C2 C1 C23 125.2(2) . . ?
C5 C1 Fe1 69.29(14) . . ?
C2 C1 Fe1 69.64(14) . . ?
C23 C1 Fe1 129.48(16) . . ?
C3 C2 C1 108.9(3) . . ?
C3 C2 Fe1 69.77(16) . . ?
C1 C2 Fe1 69.63(13) . . ?
C3 C2 H2 125.6 . . ?
C1 C2 H2 125.6 . . ?
Fe1 C2 H2 126.6 . . ?
C2 C3 C4 107.5(3) . . ?
C2 C3 Fe1 70.09(15) . . ?
C4 C3 Fe1 68.98(17) . . ?
C2 C3 H3 126.3 . . ?
C4 C3 H3 126.3 . . ?
Fe1 C3 H3 126.2 . . ?
C3 C4 C5 108.8(3) . . ?
C3 C4 Fe1 70.36(16) . . ?
C5 C4 Fe1 70.04(14) . . ?
C3 C4 H4 125.6 . . ?
C5 C4 H4 125.6 . . ?
Fe1 C4 H4 125.6 . . ?
C4 C5 C1 107.4(3) . . ?
C4 C5 Fe1 69.06(16) . . ?
C1 C5 Fe1 69.99(14) . . ?
C4 C5 H5 126.3 . . ?
C1 C5 H5 126.3 . . ?
Fe1 C5 H5 126.2 . . ?
C7 C6 C10 107.40(18) . . ?
C7 C6 P1 124.19(16) . . ?
C10 C6 P1 128.19(16) . . ?
C7 C6 Fe1 69.62(12) . . ?
C10 C6 Fe1 69.62(11) . . ?
P1 C6 Fe1 130.11(11) . . ?
C8 C7 C6 108.0(2) . . ?
C8 C7 Fe1 70.13(13) . . ?
C6 C7 Fe1 69.09(12) . . ?
C8 C7 H7 126.0 . . ?
C6 C7 H7 126.0 . . ?
Fe1 C7 H7 126.4 . . ?
C7 C8 C9 108.4(2) . . ?
C7 C8 Fe1 69.31(13) . . ?
C9 C8 Fe1 69.84(13) . . ?
C7 C8 H8 125.8 . . ?
C9 C8 H8 125.8 . . ?
Fe1 C8 H8 126.6 . . ?
C8 C9 C10 108.3(2) . . ?
C8 C9 Fe1 69.61(13) . . ?
C10 C9 Fe1 69.18(12) . . ?
C8 C9 H9 125.9 . . ?
C10 C9 H9 125.9 . . ?
Fe1 C9 H9 126.9 . . ?
C9 C10 C6 107.84(19) . . ?
C9 C10 Fe1 70.16(13) . . ?
C6 C10 Fe1 69.03(11) . . ?
C9 C10 H10 126.1 . . ?
C6 C10 H10 126.1 . . ?
Fe1 C10 H10 126.3 . . ?
C12 C11 C16 119.96(19) . . ?
C12 C11 P1 122.00(16) . . ?
C16 C11 P1 118.02(17) . . ?
C11 C12 C13 119.6(2) . . ?
C11 C12 H12 120.2 . . ?
C13 C12 H12 120.2 . . ?
C14 C13 C12 120.1(2) . . ?
C14 C13 H13 119.9 . . ?
C12 C13 H13 119.9 . . ?
C15 C14 C13 120.1(2) . . ?
C15 C14 H14 119.9 . . ?
C13 C14 H14 119.9 . . ?
C14 C15 C16 120.5(2) . . ?
C14 C15 H15 119.8 . . ?
C16 C15 H15 119.8 . . ?
C15 C16 C11 119.7(2) . . ?
C15 C16 H16 120.1 . . ?
C11 C16 H16 120.1 . . ?
C18 C17 C22 119.50(19) . . ?
C18 C17 P1 120.92(16) . . ?
C22 C17 P1 119.34(16) . . ?
C19 C18 C17 119.9(2) . . ?
C19 C18 H18 120.1 . . ?
C17 C18 H18 120.1 . . ?
C20 C19 C18 120.4(2) . . ?
C20 C19 H19 119.8 . . ?
C18 C19 H19 119.8 . . ?
C21 C20 C19 119.8(2) . . ?
C21 C20 H20 120.1 . . ?
C19 C20 H20 120.1 . . ?
C22 C21 C20 120.1(2) . . ?
C22 C21 H21 119.9 . . ?
C20 C21 H21 119.9 . . ?
C21 C22 C17 120.2(2) . . ?
C21 C22 H22 119.9 . . ?
C17 C22 H22 119.9 . . ?
C24 C23 C1 115.36(19) . . ?
C24 C23 H23A 108.4 . . ?
C1 C23 H23A 108.4 . . ?
C24 C23 H23B 108.4 . . ?
C1 C23 H23B 108.4 . . ?
H23A C23 H23B 107.5 . . ?
N1 C24 C23 125.1(2) . . ?
N1 C24 S1 112.25(18) . . ?
C23 C24 S1 122.63(17) . . ?
C26 C25 N1 113.2(2) . . ?
C26 C25 H25 123.4 . . ?
N1 C25 H25 123.4 . . ?
C25 C26 S1 110.4(2) . . ?
C25 C26 H26 124.8 . . ?
S1 C26 H26 124.8 . . ?
N2 Pd2 P2 92.38(5) . . ?
N2 Pd2 Cl32 175.47(5) . . ?
P2 Pd2 Cl32 89.071(19) . . ?
N2 Pd2 Cl31 86.13(5) . . ?
P2 Pd2 Cl31 177.58(2) . . ?
Cl32 Pd2 Cl31 92.277(19) . . ?
C36 Fe2 C37 41.39(8) . . ?
C36 Fe2 C32 111.48(10) . . ?
C37 Fe2 C32 114.97(10) . . ?
C36 Fe2 C31 116.46(8) . . ?
C37 Fe2 C31 147.03(9) . . ?
C32 Fe2 C31 40.90(9) . . ?
C36 Fe2 C40 41.29(8) . . ?
C37 Fe2 C40 69.06(9) . . ?
C32 Fe2 C40 136.96(10) . . ?
C31 Fe2 C40 111.62(9) . . ?
C36 Fe2 C34 172.41(11) . . ?
C37 Fe2 C34 131.47(11) . . ?
C32 Fe2 C34 67.75(13) . . ?
C31 Fe2 C34 68.29(10) . . ?
C40 Fe2 C34 144.18(13) . . ?
C36 Fe2 C33 134.50(12) . . ?
C37 Fe2 C33 108.39(11) . . ?
C32 Fe2 C33 40.32(12) . . ?
C31 Fe2 C33 68.42(10) . . ?
C40 Fe2 C33 175.63(13) . . ?
C34 Fe2 C33 40.15(14) . . ?
C36 Fe2 C35 146.87(10) . . ?
C37 Fe2 C35 170.91(9) . . ?
C32 Fe2 C35 68.06(10) . . ?
C31 Fe2 C35 40.56(9) . . ?
C40 Fe2 C35 115.14(10) . . ?
C34 Fe2 C35 40.50(11) . . ?
C33 Fe2 C35 67.92(12) . . ?
C36 Fe2 C38 68.92(8) . . ?
C37 Fe2 C38 40.45(9) . . ?
C32 Fe2 C38 143.86(11) . . ?
C31 Fe2 C38 172.48(9) . . ?
C40 Fe2 C38 68.47(9) . . ?
C34 Fe2 C38 106.98(11) . . ?
C33 Fe2 C38 112.11(11) . . ?
C35 Fe2 C38 132.13(10) . . ?
C36 Fe2 C39 68.75(8) . . ?
C37 Fe2 C39 68.23(9) . . ?
C32 Fe2 C39 175.68(11) . . ?
C31 Fe2 C39 134.90(10) . . ?
C40 Fe2 C39 40.48(9) . . ?
C34 Fe2 C39 112.63(12) . . ?
C33 Fe2 C39 142.53(12) . . ?
C35 Fe2 C39 109.25(10) . . ?
C38 Fe2 C39 40.45(10) . . ?
C54 S2 C56 90.60(11) . . ?
C36 P2 C47 103.15(10) . . ?
C36 P2 C41 103.66(9) . . ?
C47 P2 C41 107.64(9) . . ?
C36 P2 Pd2 118.63(7) . . ?
C47 P2 Pd2 115.26(7) . . ?
C41 P2 Pd2 107.50(7) . . ?
C54 N2 C55 112.46(18) . . ?
C54 N2 Pd2 124.76(14) . . ?
C55 N2 Pd2 122.21(15) . . ?
C35 C31 C32 107.2(2) . . ?
C35 C31 C53 126.8(2) . . ?
C32 C31 C53 125.7(2) . . ?
C35 C31 Fe2 69.99(13) . . ?
C32 C31 Fe2 69.51(13) . . ?
C53 C31 Fe2 130.94(15) . . ?
C33 C32 C31 108.4(3) . . ?
C33 C32 Fe2 70.15(16) . . ?
C31 C32 Fe2 69.59(13) . . ?
C33 C32 H32 125.8 . . ?
C31 C32 H32 125.8 . . ?
Fe2 C32 H32 126.0 . . ?
C34 C33 C32 108.0(3) . . ?
C34 C33 Fe2 69.84(16) . . ?
C32 C33 Fe2 69.54(14) . . ?
C34 C33 H33 126.0 . . ?
C32 C33 H33 126.0 . . ?
Fe2 C33 H33 126.2 . . ?
C33 C34 C35 108.3(3) . . ?
C33 C34 Fe2 70.01(15) . . ?
C35 C34 Fe2 69.83(14) . . ?
C33 C34 H34 125.8 . . ?
C35 C34 H34 125.8 . . ?
Fe2 C34 H34 125.9 . . ?
C34 C35 C31 108.1(3) . . ?
C34 C35 Fe2 69.66(14) . . ?
C31 C35 Fe2 69.46(13) . . ?
C34 C35 H35 126.0 . . ?
C31 C35 H35 126.0 . . ?
Fe2 C35 H35 126.5 . . ?
C40 C36 C37 107.06(18) . . ?
C40 C36 P2 126.94(16) . . ?
C37 C36 P2 125.70(16) . . ?
C40 C36 Fe2 69.71(11) . . ?
C37 C36 Fe2 69.44(11) . . ?
P2 C36 Fe2 130.79(11) . . ?
C38 C37 C36 108.3(2) . . ?
C38 C37 Fe2 70.34(13) . . ?
C36 C37 Fe2 69.18(11) . . ?
C38 C37 H37 125.9 . . ?
C36 C37 H37 125.9 . . ?
Fe2 C37 H37 126.2 . . ?
C37 C38 C39 108.2(2) . . ?
C37 C38 Fe2 69.21(12) . . ?
C39 C38 Fe2 69.94(13) . . ?
C37 C38 H38 125.9 . . ?
C39 C38 H38 125.9 . . ?
Fe2 C38 H38 126.5 . . ?
C40 C39 C38 108.5(2) . . ?
C40 C39 Fe2 69.26(12) . . ?
C38 C39 Fe2 69.61(13) . . ?
C40 C39 H39 125.7 . . ?
C38 C39 H39 125.7 . . ?
Fe2 C39 H39 127.0 . . ?
C39 C40 C36 107.9(2) . . ?
C39 C40 Fe2 70.26(13) . . ?
C36 C40 Fe2 69.00(12) . . ?
C39 C40 H40 126.0 . . ?
C36 C40 H40 126.0 . . ?
Fe2 C40 H40 126.3 . . ?
C42 C41 C46 119.64(19) . . ?
C42 C41 P2 121.40(16) . . ?
C46 C41 P2 118.89(15) . . ?
C43 C42 C41 119.9(2) . . ?
C43 C42 H42 120.0 . . ?
C41 C42 H42 120.0 . . ?
C44 C43 C42 120.2(2) . . ?
C44 C43 H43 119.9 . . ?
C42 C43 H43 119.9 . . ?
C45 C44 C43 119.9(2) . . ?
C45 C44 H44 120.1 . . ?
C43 C44 H44 120.1 . . ?
C44 C45 C46 120.4(2) . . ?
C44 C45 H45 119.8 . . ?
C46 C45 H45 119.8 . . ?
C45 C46 C41 119.9(2) . . ?
C45 C46 H46 120.0 . . ?
C41 C46 H46 120.0 . . ?
C48 C47 C52 119.6(2) . . ?
C48 C47 P2 121.42(16) . . ?
C52 C47 P2 118.97(16) . . ?
C47 C48 C49 119.8(2) . . ?
C47 C48 H48 120.1 . . ?
C49 C48 H48 120.1 . . ?
C50 C49 C48 120.2(2) . . ?
C50 C49 H49 119.9 . . ?
C48 C49 H49 119.9 . . ?
C49 C50 C51 120.3(2) . . ?
C49 C50 H50 119.9 . . ?
C51 C50 H50 119.9 . . ?
C52 C51 C50 119.7(2) . . ?
C52 C51 H51 120.1 . . ?
C50 C51 H51 120.1 . . ?
C51 C52 C47 120.4(2) . . ?
C51 C52 H52 119.8 . . ?
C47 C52 H52 119.8 . . ?
C54 C53 C31 115.16(18) . . ?
C54 C53 H53A 108.5 . . ?
C31 C53 H53A 108.5 . . ?
C54 C53 H53B 108.5 . . ?
C31 C53 H53B 108.5 . . ?
H53A C53 H53B 107.5 . . ?
N2 C54 C53 124.56(19) . . ?
N2 C54 S2 113.02(16) . . ?
C53 C54 S2 122.42(16) . . ?
C56 C55 N2 113.7(2) . . ?
C56 C55 H55 123.1 . . ?
N2 C55 H55 123.1 . . ?
C55 C56 S2 110.20(18) . . ?
C55 C56 H56 124.9 . . ?
S2 C56 H56 124.9 . . ?
N3 Pd3 P3 92.84(5) . . ?
N3 Pd3 Cl62 175.21(5) . . ?
P3 Pd3 Cl62 88.99(2) . . ?
N3 Pd3 Cl61 85.83(5) . . ?
P3 Pd3 Cl61 177.36(2) . . ?
Cl62 Pd3 Cl61 92.16(2) . . ?
C66 Fe3 C67 41.50(8) . . ?
C66 Fe3 C64 168.22(10) . . ?
C67 Fe3 C64 127.81(10) . . ?
C66 Fe3 C69 69.18(9) . . ?
C67 Fe3 C69 68.79(9) . . ?
C64 Fe3 C69 114.08(11) . . ?
C66 Fe3 C70 41.27(8) . . ?
C67 Fe3 C70 69.17(9) . . ?
C64 Fe3 C70 147.86(11) . . ?
C69 Fe3 C70 40.68(9) . . ?
C66 Fe3 C65 150.72(9) . . ?
C67 Fe3 C65 166.21(9) . . ?
C64 Fe3 C65 40.72(10) . . ?
C69 Fe3 C65 106.94(10) . . ?
C70 Fe3 C65 116.75(9) . . ?
C66 Fe3 C68 69.18(9) . . ?
C67 Fe3 C68 40.74(9) . . ?
C64 Fe3 C68 105.45(10) . . ?
C69 Fe3 C68 40.66(9) . . ?
C70 Fe3 C68 68.57(9) . . ?
C65 Fe3 C68 127.72(9) . . ?
C66 Fe3 C61 118.94(8) . . ?
C67 Fe3 C61 151.58(9) . . ?
C64 Fe3 C61 68.34(9) . . ?
C69 Fe3 C61 130.57(9) . . ?
C70 Fe3 C61 110.46(8) . . ?
C65 Fe3 C61 40.64(8) . . ?
C68 Fe3 C61 167.45(9) . . ?
C66 Fe3 C62 110.82(9) . . ?
C67 Fe3 C62 117.82(9) . . ?
C64 Fe3 C62 67.94(11) . . ?
C69 Fe3 C62 170.64(10) . . ?
C70 Fe3 C62 133.31(9) . . ?
C65 Fe3 C62 68.22(9) . . ?
C68 Fe3 C62 148.63(10) . . ?
C61 Fe3 C62 40.67(9) . . ?
C66 Fe3 C63 131.15(10) . . ?
C67 Fe3 C63 107.60(10) . . ?
C64 Fe3 C63 40.42(12) . . ?
C69 Fe3 C63 146.64(11) . . ?
C70 Fe3 C63 171.36(11) . . ?
C65 Fe3 C63 68.29(10) . . ?
C68 Fe3 C63 114.62(10) . . ?
C61 Fe3 C63 68.29(9) . . ?
C62 Fe3 C63 40.32(11) . . ?
C84 S3 C86 90.60(12) . . ?
C66 P3 C71 104.51(10) . . ?
C66 P3 C77 101.52(9) . . ?
C71 P3 C77 105.98(9) . . ?
C66 P3 Pd3 117.56(7) . . ?
C71 P3 Pd3 108.24(7) . . ?
C77 P3 Pd3 117.74(7) . . ?
C84 N3 C85 112.47(19) . . ?
C84 N3 Pd3 125.38(15) . . ?
C85 N3 Pd3 121.62(15) . . ?
C65 C61 C62 107.6(2) . . ?
C65 C61 C83 127.2(2) . . ?
C62 C61 C83 124.8(2) . . ?
C65 C61 Fe3 69.62(12) . . ?
C62 C61 Fe3 69.75(12) . . ?
C83 C61 Fe3 131.06(15) . . ?
C63 C62 C61 108.3(2) . . ?
C63 C62 Fe3 69.88(14) . . ?
C61 C62 Fe3 69.58(12) . . ?
C63 C62 H62 125.8 . . ?
C61 C62 H62 125.8 . . ?
Fe3 C62 H62 126.3 . . ?
C62 C63 C64 108.0(2) . . ?
C62 C63 Fe3 69.80(13) . . ?
C64 C63 Fe3 69.51(14) . . ?
C62 C63 H63 126.0 . . ?
C64 C63 H63 126.0 . . ?
Fe3 C63 H63 126.2 . . ?
C63 C64 C65 108.3(2) . . ?
C63 C64 Fe3 70.07(14) . . ?
C65 C64 Fe3 69.73(13) . . ?
C63 C64 H64 125.9 . . ?
C65 C64 H64 125.9 . . ?
Fe3 C64 H64 125.9 . . ?
C61 C65 C64 107.8(2) . . ?
C61 C65 Fe3 69.74(12) . . ?
C64 C65 Fe3 69.55(13) . . ?
C61 C65 H65 126.1 . . ?
C64 C65 H65 126.1 . . ?
Fe3 C65 H65 126.2 . . ?
C70 C66 C67 107.23(18) . . ?
C70 C66 P3 127.13(16) . . ?
C67 C66 P3 125.63(16) . . ?
C70 C66 Fe3 69.85(12) . . ?
C67 C66 Fe3 69.45(12) . . ?
P3 C66 Fe3 127.02(10) . . ?
C68 C67 C66 107.91(19) . . ?
C68 C67 Fe3 69.93(13) . . ?
C66 C67 Fe3 69.05(11) . . ?
C68 C67 H67 126.0 . . ?
C66 C67 H67 126.0 . . ?
Fe3 C67 H67 126.5 . . ?
C69 C68 C67 108.4(2) . . ?
C69 C68 Fe3 69.61(12) . . ?
C67 C68 Fe3 69.32(12) . . ?
C69 C68 H68 125.8 . . ?
C67 C68 H68 125.8 . . ?
Fe3 C68 H68 126.9 . . ?
C68 C69 C70 108.3(2) . . ?
C68 C69 Fe3 69.73(13) . . ?
C70 C69 Fe3 69.71(12) . . ?
C68 C69 H69 125.8 . . ?
C70 C69 H69 125.8 . . ?
Fe3 C69 H69 126.3 . . ?
C69 C70 C66 108.08(19) . . ?
C69 C70 Fe3 69.61(13) . . ?
C66 C70 Fe3 68.87(11) . . ?
C69 C70 H70 126.0 . . ?
C66 C70 H70 126.0 . . ?
Fe3 C70 H70 127.1 . . ?
C76 C71 C72 119.90(19) . . ?
C76 C71 P3 118.54(16) . . ?
C72 C71 P3 121.55(17) . . ?
C73 C72 C71 119.5(2) . . ?
C73 C72 H72 120.2 . . ?
C71 C72 H72 120.2 . . ?
C74 C73 C72 120.3(2) . . ?
C74 C73 H73 119.9 . . ?
C72 C73 H73 119.9 . . ?
C75 C74 C73 120.2(2) . . ?
C75 C74 H74 119.9 . . ?
C73 C74 H74 119.9 . . ?
C74 C75 C76 120.2(2) . . ?
C74 C75 H75 119.9 . . ?
C76 C75 H75 119.9 . . ?
C75 C76 C71 119.9(2) . . ?
C75 C76 H76 120.0 . . ?
C71 C76 H76 120.0 . . ?
C82 C77 C78 119.25(19) . . ?
C82 C77 P3 120.82(16) . . ?
C78 C77 P3 119.76(15) . . ?
C79 C78 C77 120.5(2) . . ?
C79 C78 H78 119.7 . . ?
C77 C78 H78 119.7 . . ?
C78 C79 C80 119.9(2) . . ?
C78 C79 H79 120.1 . . ?
C80 C79 H79 120.1 . . ?
C81 C80 C79 120.2(2) . . ?
C81 C80 H80 119.9 . . ?
C79 C80 H80 119.9 . . ?
C80 C81 C82 119.9(2) . . ?
C80 C81 H81 120.1 . . ?
C82 C81 H81 120.1 . . ?
C77 C82 C81 120.3(2) . . ?
C77 C82 H82 119.8 . . ?
C81 C82 H82 119.8 . . ?
C84 C83 C61 116.30(18) . . ?
C84 C83 H83A 108.2 . . ?
C61 C83 H83A 108.2 . . ?
C84 C83 H83B 108.2 . . ?
C61 C83 H83B 108.2 . . ?
H83A C83 H83B 107.4 . . ?
N3 C84 C83 125.2(2) . . ?
N3 C84 S3 112.72(17) . . ?
C83 C84 S3 122.06(17) . . ?
C86 C85 N3 113.9(2) . . ?
C86 C85 H85 123.0 . . ?
N3 C85 H85 123.0 . . ?
C85 C86 S3 110.3(2) . . ?
C85 C86 H86 124.9 . . ?
S3 C86 H86 124.9 . . ?
N4 Pd4 P4 91.67(5) . . ?
N4 Pd4 Cl92 173.78(5) . . ?
P4 Pd4 Cl92 89.73(2) . . ?
N4 Pd4 Cl91 85.45(5) . . ?
P4 Pd4 Cl91 177.11(2) . . ?
Cl92 Pd4 Cl91 93.15(2) . . ?
C96 Fe4 C93 133.68(9) . . ?
C96 Fe4 C100 41.25(8) . . ?
C93 Fe4 C100 174.43(9) . . ?
C96 Fe4 C97 41.17(8) . . ?
C93 Fe4 C97 108.62(9) . . ?
C100 Fe4 C97 68.86(9) . . ?
C96 Fe4 C94 171.41(9) . . ?
C93 Fe4 C94 40.65(9) . . ?
C100 Fe4 C94 144.74(9) . . ?
C97 Fe4 C94 130.68(9) . . ?
C96 Fe4 C92 111.75(8) . . ?
C93 Fe4 C92 40.60(9) . . ?
C100 Fe4 C92 135.50(9) . . ?
C97 Fe4 C92 116.95(9) . . ?
C94 Fe4 C92 68.03(9) . . ?
C96 Fe4 C98 68.77(8) . . ?
C93 Fe4 C98 113.31(9) . . ?
C100 Fe4 C98 68.28(9) . . ?
C97 Fe4 C98 40.52(9) . . ?
C94 Fe4 C98 106.40(9) . . ?
C92 Fe4 C98 146.53(10) . . ?
C96 Fe4 C99 68.69(8) . . ?
C93 Fe4 C99 144.04(9) . . ?
C100 Fe4 C99 40.40(8) . . ?
C97 Fe4 C99 68.24(9) . . ?
C94 Fe4 C99 112.64(9) . . ?
C92 Fe4 C99 173.06(10) . . ?
C98 Fe4 C99 40.41(9) . . ?
C96 Fe4 C95 148.06(9) . . ?
C93 Fe4 C95 68.28(9) . . ?
C100 Fe4 C95 115.14(9) . . ?
C97 Fe4 C95 169.21(9) . . ?
C94 Fe4 C95 40.42(9) . . ?
C92 Fe4 C95 67.96(9) . . ?
C98 Fe4 C95 130.13(9) . . ?
C99 Fe4 C95 107.78(9) . . ?
C96 Fe4 C91 117.80(8) . . ?
C93 Fe4 C91 68.32(9) . . ?
C100 Fe4 C91 111.10(9) . . ?
C97 Fe4 C91 149.28(9) . . ?
C94 Fe4 C91 68.02(8) . . ?
C92 Fe4 C91 40.45(9) . . ?
C98 Fe4 C91 170.04(9) . . ?
C99 Fe4 C91 132.83(9) . . ?
C95 Fe4 C91 40.41(8) . . ?
C114 S4 C116 90.71(12) . . ?
C96 P4 C107 102.30(10) . . ?
C96 P4 C101 104.77(9) . . ?
C107 P4 C101 106.59(9) . . ?
C96 P4 Pd4 117.36(7) . . ?
C107 P4 Pd4 117.12(7) . . ?
C101 P4 Pd4 107.62(7) . . ?
C114 N4 C115 112.97(19) . . ?
C114 N4 Pd4 124.73(15) . . ?
C115 N4 Pd4 121.91(15) . . ?
C92 C91 C95 107.7(2) . . ?
C92 C91 C113 125.3(2) . . ?
C95 C91 C113 126.8(2) . . ?
C92 C91 Fe4 69.38(12) . . ?
C95 C91 Fe4 69.62(12) . . ?
C113 C91 Fe4 130.61(15) . . ?
C93 C92 C91 108.4(2) . . ?
C93 C92 Fe4 69.41(12) . . ?
C91 C92 Fe4 70.17(12) . . ?
C93 C92 H92 125.8 . . ?
C91 C92 H92 125.8 . . ?
Fe4 C92 H92 126.2 . . ?
C92 C93 C94 107.6(2) . . ?
C92 C93 Fe4 69.99(12) . . ?
C94 C93 Fe4 69.81(12) . . ?
C92 C93 H93 126.2 . . ?
C94 C93 H93 126.2 . . ?
Fe4 C93 H93 125.6 . . ?
C95 C94 C93 108.3(2) . . ?
C95 C94 Fe4 70.17(12) . . ?
C93 C94 Fe4 69.54(12) . . ?
C95 C94 H94 125.8 . . ?
C93 C94 H94 125.8 . . ?
Fe4 C94 H94 126.0 . . ?
C94 C95 C91 108.0(2) . . ?
C94 C95 Fe4 69.42(12) . . ?
C91 C95 Fe4 69.97(12) . . ?
C94 C95 H95 126.0 . . ?
C91 C95 H95 126.0 . . ?
Fe4 C95 H95 126.2 . . ?
C97 C96 C100 107.00(18) . . ?
C97 C96 P4 126.10(16) . . ?
C100 C96 P4 126.76(16) . . ?
C97 C96 Fe4 69.56(12) . . ?
C100 C96 Fe4 69.45(11) . . ?
P4 C96 Fe4 129.39(10) . . ?
C98 C97 C96 108.07(19) . . ?
C98 C97 Fe4 69.95(12) . . ?
C96 C97 Fe4 69.27(11) . . ?
C98 C97 H97 126.0 . . ?
C96 C97 H97 126.0 . . ?
Fe4 C97 H97 126.4 . . ?
C99 C98 C97 108.39(19) . . ?
C99 C98 Fe4 70.01(12) . . ?
C97 C98 Fe4 69.53(12) . . ?
C99 C98 H98 125.8 . . ?
C97 C98 H98 125.8 . . ?
Fe4 C98 H98 126.2 . . ?
C100 C99 C98 108.3(2) . . ?
C100 C99 Fe4 69.31(12) . . ?
C98 C99 Fe4 69.59(12) . . ?
C100 C99 H99 125.8 . . ?
C98 C99 H99 125.8 . . ?
Fe4 C99 H99 126.9 . . ?
C99 C100 C96 108.18(19) . . ?
C99 C100 Fe4 70.29(12) . . ?
C96 C100 Fe4 69.30(11) . . ?
C99 C100 H100 125.9 . . ?
C96 C100 H100 125.9 . . ?
Fe4 C100 H100 126.1 . . ?
C102 C101 C106 119.40(19) . . ?
C102 C101 P4 122.53(16) . . ?
C106 C101 P4 118.05(15) . . ?
C101 C102 C103 119.9(2) . . ?
C101 C102 H102 120.0 . . ?
C103 C102 H102 120.0 . . ?
C104 C103 C102 120.5(2) . . ?
C104 C103 H103 119.7 . . ?
C102 C103 H103 119.7 . . ?
C103 C104 C105 119.8(2) . . ?
C103 C104 H104 120.1 . . ?
C105 C104 H104 120.1 . . ?
C104 C105 C106 120.2(2) . . ?
C104 C105 H105 119.9 . . ?
C106 C105 H105 119.9 . . ?
C105 C106 C101 120.2(2) . . ?
C105 C106 H106 119.9 . . ?
C101 C106 H106 119.9 . . ?
C112 C107 C108 119.4(2) . . ?
C112 C107 P4 121.05(17) . . ?
C108 C107 P4 119.43(16) . . ?
C109 C108 C107 120.3(2) . . ?
C109 C108 H108 119.9 . . ?
C107 C108 H108 119.9 . . ?
C110 C109 C108 119.9(2) . . ?
C110 C109 H109 120.1 . . ?
C108 C109 H109 120.1 . . ?
C111 C110 C109 120.1(2) . . ?
C111 C110 H110 120.0 . . ?
C109 C110 H110 120.0 . . ?
C110 C111 C112 120.0(2) . . ?
C110 C111 H111 120.0 . . ?
C112 C111 H111 120.0 . . ?
C107 C112 C111 120.3(2) . . ?
C107 C112 H112 119.8 . . ?
C111 C112 H112 119.8 . . ?
C114 C113 C91 114.39(18) . . ?
C114 C113 H11A 108.7 . . ?
C91 C113 H11A 108.7 . . ?
C114 C113 H11B 108.7 . . ?
C91 C113 H11B 108.7 . . ?
H11A C113 H11B 107.6 . . ?
N4 C114 C113 124.66(19) . . ?
N4 C114 S4 112.56(17) . . ?
C113 C114 S4 122.77(16) . . ?
C116 C115 N4 113.2(2) . . ?
C116 C115 H115 123.4 . . ?
N4 C115 H115 123.4 . . ?
C115 C116 S4 110.57(19) . . ?
C115 C116 H116 124.7 . . ?
S4 C116 H116 124.7 . . ?
Cl2S C1S Cl1S 117.2(2) . . ?
Cl2S C1S Cl3S 36.95(17) . . ?
Cl1S C1S Cl3S 98.6(2) . . ?
Cl2S C1S H1S 113.1 . . ?
Cl1S C1S H1S 108.9 . . ?
Cl3S C1S H1S 92.9 . . ?
Cl2S C1S H2S 100.2 . . ?
Cl1S C1S H2S 109.0 . . ?
Cl3S C1S H2S 137.0 . . ?
H1S C1S H2S 107.7 . . ?
Cl3S Cl2S C1S 84.2(2) . . ?
Cl2S Cl3S C1S 58.8(2) . . ?
Cl7S C2S Cl5S 127.6(3) . . ?
Cl7S C2S Cl4S 11.1(3) . . ?
Cl5S C2S Cl4S 117.6(3) . . ?
Cl7S C2S Cl6S 108.9(3) . . ?
Cl5S C2S Cl6S 22.1(3) . . ?
Cl4S C2S Cl6S 98.1(3) . . ?
Cl7S C2S H3S 107.7 . . ?
Cl5S C2S H3S 108.9 . . ?
Cl4S C2S H3S 110.3 . . ?
Cl6S C2S H3S 109.6 . . ?
Cl7S C2S H4S 102.6 . . ?
Cl5S C2S H4S 100.3 . . ?
Cl4S C2S H4S 111.1 . . ?
Cl6S C2S H4S 119.3 . . ?
H3S C2S H4S 108.0 . . ?
Cl6S Cl5S C2S 95.3(7) . . ?
Cl5S Cl6S C2S 62.6(6) . . ?
Cl9S C3S Cl8S 110.83(18) . . ?
Cl9S C3S H3S1 109.5 . . ?
Cl8S C3S H3S1 109.5 . . ?
Cl9S C3S H3S2 109.5 . . ?
Cl8S C3S H3S2 109.5 . . ?
H3S1 C3S H3S2 108.1 . . ?
Cl9D C4S Cl8D 111.20(15) . . ?
Cl9D C4S H4S1 109.4 . . ?
Cl8D C4S H4S1 109.4 . . ?
Cl9D C4S H4S2 109.4 . . ?
Cl8D C4S H4S2 109.4 . . ?
H4S1 C4S H4S2 108.0 . . ?

loop_
_geom_bond_atom_site_label_1
_geom_bond_atom_site_label_2
_geom_bond_distance
_geom_bond_site_symmetry_2
_geom_bond_publ_flag
Pd1 N1 2.0238(17) . ?
Pd1 P1 2.2421(5) . ?
Pd1 Cl2 2.2914(5) . ?
Pd1 Cl1 2.3977(5) . ?
Fe1 C4 2.028(3) . ?
Fe1 C6 2.034(2) . ?
Fe1 C7 2.041(2) . ?
Fe1 C5 2.041(3) . ?
Fe1 C10 2.042(2) . ?
Fe1 C3 2.046(3) . ?
Fe1 C1 2.050(2) . ?
Fe1 C2 2.050(2) . ?
Fe1 C8 2.051(2) . ?
Fe1 C9 2.055(2) . ?
S1 C24 1.705(2) . ?
S1 C26 1.706(3) . ?
P1 C6 1.793(2) . ?
P1 C11 1.811(2) . ?
P1 C17 1.815(2) . ?
N1 C24 1.313(3) . ?
N1 C25 1.381(3) . ?
C1 C5 1.424(3) . ?
C1 C2 1.427(4) . ?
C1 C23 1.505(4) . ?
C2 C3 1.406(4) . ?
C2 H2 0.9500 . ?
C3 C4 1.416(5) . ?
C3 H3 0.9500 . ?
C4 C5 1.422(5) . ?
C4 H4 0.9500 . ?
C5 H5 0.9500 . ?
C6 C7 1.436(3) . ?
C6 C10 1.439(3) . ?
C7 C8 1.418(3) . ?
C7 H7 0.9500 . ?
C8 C9 1.423(3) . ?
C8 H8 0.9500 . ?
C9 C10 1.423(3) . ?
C9 H9 0.9500 . ?
C10 H10 0.9500 . ?
C11 C12 1.391(3) . ?
C11 C16 1.392(3) . ?
C12 C13 1.396(3) . ?
C12 H12 0.9500 . ?
C13 C14 1.381(4) . ?
C13 H13 0.9500 . ?
C14 C15 1.378(4) . ?
C14 H14 0.9500 . ?
C15 C16 1.386(3) . ?
C15 H15 0.9500 . ?
C16 H16 0.9500 . ?
C17 C18 1.391(3) . ?
C17 C22 1.397(3) . ?
C18 C19 1.389(3) . ?
C18 H18 0.9500 . ?
C19 C20 1.387(4) . ?
C19 H19 0.9500 . ?
C20 C21 1.385(3) . ?
C20 H20 0.9500 . ?
C21 C22 1.385(3) . ?
C21 H21 0.9500 . ?
C22 H22 0.9500 . ?
C23 C24 1.489(3) . ?
C23 H23A 0.9900 . ?
C23 H23B 0.9900 . ?
C25 C26 1.353(4) . ?
C25 H25 0.9500 . ?
C26 H26 0.9500 . ?
Pd2 N2 2.0265(17) . ?
Pd2 P2 2.2496(5) . ?
Pd2 Cl32 2.2829(5) . ?
Pd2 Cl31 2.3784(5) . ?
Fe2 C36 2.0355(19) . ?
Fe2 C37 2.039(2) . ?
Fe2 C32 2.043(2) . ?
Fe2 C31 2.044(2) . ?
Fe2 C40 2.045(2) . ?
Fe2 C34 2.049(3) . ?
Fe2 C33 2.051(3) . ?
Fe2 C35 2.051(2) . ?
Fe2 C38 2.054(2) . ?
Fe2 C39 2.058(2) . ?
S2 C54 1.703(2) . ?
S2 C56 1.712(3) . ?
P2 C36 1.797(2) . ?
P2 C47 1.813(2) . ?
P2 C41 1.816(2) . ?
N2 C54 1.313(3) . ?
N2 C55 1.381(3) . ?
C31 C35 1.419(3) . ?
C31 C32 1.428(3) . ?
C31 C53 1.503(3) . ?
C32 C33 1.411(4) . ?
C32 H32 0.9500 . ?
C33 C34 1.407(5) . ?
C33 H33 0.9500 . ?
C34 C35 1.419(4) . ?
C34 H34 0.9500 . ?
C35 H35 0.9500 . ?
C36 C40 1.439(3) . ?
C36 C37 1.440(3) . ?
C37 C38 1.415(3) . ?
C37 H37 0.9500 . ?
C38 C39 1.421(4) . ?
C38 H38 0.9500 . ?
C39 C40 1.420(3) . ?
C39 H39 0.9500 . ?
C40 H40 0.9500 . ?
C41 C42 1.393(3) . ?
C41 C46 1.397(3) . ?
C42 C43 1.392(3) . ?
C42 H42 0.9500 . ?
C43 C44 1.387(3) . ?
C43 H43 0.9500 . ?
C44 C45 1.385(3) . ?
C44 H44 0.9500 . ?
C45 C46 1.386(3) . ?
C45 H45 0.9500 . ?
C46 H46 0.9500 . ?
C47 C48 1.388(3) . ?
C47 C52 1.398(3) . ?
C48 C49 1.394(3) . ?
C48 H48 0.9500 . ?
C49 C50 1.386(4) . ?
C49 H49 0.9500 . ?
C50 C51 1.386(4) . ?
C50 H50 0.9500 . ?
C51 C52 1.385(3) . ?
C51 H51 0.9500 . ?
C52 H52 0.9500 . ?
C53 C54 1.497(3) . ?
C53 H53A 0.9900 . ?
C53 H53B 0.9900 . ?
C55 C56 1.354(3) . ?
C55 H55 0.9500 . ?
C56 H56 0.9500 . ?
Pd3 N3 2.0323(18) . ?
Pd3 P3 2.2532(5) . ?
Pd3 Cl62 2.2806(5) . ?
Pd3 Cl61 2.3714(5) . ?
Fe3 C66 2.031(2) . ?
Fe3 C67 2.036(2) . ?
Fe3 C64 2.041(2) . ?
Fe3 C69 2.042(2) . ?
Fe3 C70 2.044(2) . ?
Fe3 C65 2.044(2) . ?
Fe3 C68 2.044(2) . ?
Fe3 C61 2.045(2) . ?
Fe3 C62 2.048(2) . ?
Fe3 C63 2.049(2) . ?
S3 C84 1.707(2) . ?
S3 C86 1.711(3) . ?
P3 C66 1.795(2) . ?
P3 C71 1.814(2) . ?
P3 C77 1.814(2) . ?
N3 C84 1.314(3) . ?
N3 C85 1.380(3) . ?
C61 C65 1.420(3) . ?
C61 C62 1.422(3) . ?
C61 C83 1.507(3) . ?
C62 C63 1.412(4) . ?
C62 H62 0.9500 . ?
C63 C64 1.413(4) . ?
C63 H63 0.9500 . ?
C64 C65 1.421(3) . ?
C64 H64 0.9500 . ?
C65 H65 0.9500 . ?
C66 C70 1.436(3) . ?
C66 C67 1.441(3) . ?
C67 C68 1.420(3) . ?
C67 H67 0.9500 . ?
C68 C69 1.420(3) . ?
C68 H68 0.9500 . ?
C69 C70 1.420(3) . ?
C69 H69 0.9500 . ?
C70 H70 0.9500 . ?
C71 C76 1.393(3) . ?
C71 C72 1.396(3) . ?
C72 C73 1.392(3) . ?
C72 H72 0.9500 . ?
C73 C74 1.385(4) . ?
C73 H73 0.9500 . ?
C74 C75 1.381(4) . ?
C74 H74 0.9500 . ?
C75 C76 1.389(3) . ?
C75 H75 0.9500 . ?
C76 H76 0.9500 . ?
C77 C82 1.390(3) . ?
C77 C78 1.395(3) . ?
C78 C79 1.385(3) . ?
C78 H78 0.9500 . ?
C79 C80 1.389(3) . ?
C79 H79 0.9500 . ?
C80 C81 1.385(3) . ?
C80 H80 0.9500 . ?
C81 C82 1.393(3) . ?
C81 H81 0.9500 . ?
C82 H82 0.9500 . ?
C83 C84 1.491(3) . ?
C83 H83A 0.9900 . ?
C83 H83B 0.9900 . ?
C85 C86 1.348(3) . ?
C85 H85 0.9500 . ?
C86 H86 0.9500 . ?
Pd4 N4 2.0211(17) . ?
Pd4 P4 2.2489(5) . ?
Pd4 Cl92 2.2817(5) . ?
Pd4 Cl91 2.3768(5) . ?
Fe4 C96 2.042(2) . ?
Fe4 C93 2.044(2) . ?
Fe4 C100 2.044(2) . ?
Fe4 C97 2.046(2) . ?
Fe4 C94 2.047(2) . ?
Fe4 C92 2.051(2) . ?
Fe4 C98 2.052(2) . ?
Fe4 C99 2.057(2) . ?
Fe4 C95 2.057(2) . ?
Fe4 C91 2.062(2) . ?
S4 C114 1.702(2) . ?
S4 C116 1.707(3) . ?
P4 C96 1.800(2) . ?
P4 C107 1.815(2) . ?
P4 C101 1.820(2) . ?
N4 C114 1.311(3) . ?
N4 C115 1.381(3) . ?
C91 C92 1.422(3) . ?
C91 C95 1.423(3) . ?
C91 C113 1.503(3) . ?
C92 C93 1.421(3) . ?
C92 H92 0.9500 . ?
C93 C94 1.421(3) . ?
C93 H93 0.9500 . ?
C94 C95 1.418(3) . ?
C94 H94 0.9500 . ?
C95 H95 0.9500 . ?
C96 C97 1.437(3) . ?
C96 C100 1.439(3) . ?
C97 C98 1.419(3) . ?
C97 H97 0.9500 . ?
C98 C99 1.419(3) . ?
C98 H98 0.9500 . ?
C99 C100 1.416(3) . ?
C99 H99 0.9500 . ?
C100 H100 0.9500 . ?
C101 C102 1.390(3) . ?
C101 C106 1.395(3) . ?
C102 C103 1.392(3) . ?
C102 H102 0.9500 . ?
C103 C104 1.380(3) . ?
C103 H103 0.9500 . ?
C104 C105 1.385(3) . ?
C104 H104 0.9500 . ?
C105 C106 1.389(3) . ?
C105 H105 0.9500 . ?
C106 H106 0.9500 . ?
C107 C112 1.387(3) . ?
C107 C108 1.393(3) . ?
C108 C109 1.387(3) . ?
C108 H108 0.9500 . ?
C109 C110 1.386(3) . ?
C109 H109 0.9500 . ?
C110 C111 1.385(4) . ?
C110 H110 0.9500 . ?
C111 C112 1.388(3) . ?
C111 H111 0.9500 . ?
C112 H112 0.9500 . ?
C113 C114 1.485(3) . ?
C113 H11A 0.9900 . ?
C113 H11B 0.9900 . ?
C115 C116 1.351(3) . ?
C115 H115 0.9500 . ?
C116 H116 0.9500 . ?
C1S Cl2S 1.686(4) . ?
C1S Cl1S 1.748(3) . ?
C1S Cl3S 1.961(6) . ?
C1S H1S 0.9900 . ?
C1S H2S 0.9900 . ?
Cl2S Cl3S 1.185(6) . ?
C2S Cl7S 1.602(8) . ?
C2S Cl5S 1.656(5) . ?
C2S Cl4S 1.773(4) . ?
C2S Cl6S 1.857(6) . ?
C2S H3S 0.9900 . ?
C2S H4S 0.9900 . ?
Cl5S Cl6S 0.702(7) . ?
C3S Cl9S 1.707(4) . ?
C3S Cl8S 1.757(4) . ?
C3S H3S1 0.9900 . ?
C3S H3S2 0.9900 . ?
C4S Cl9D 1.761(3) . ?
C4S Cl8D 1.762(3) . ?
C4S H4S1 0.9900 . ?
C4S H4S2 0.9900 . ?
